data_1569422
loop_
_publ_author_name
'Carroll, Robert C.'
'Harrowven, David C.'
'Pearce, James E.'
'Coles, Simon J.'

_publ_section_title
;
 A systematic study of the interplay between guest molecule structure and
 intermolecular interactions in crystalline sponges
;
_journal_issue 4
_journal_name_full IUCrJ
_journal_page_first 497
_journal_page_last 508
_journal_paper_doi 10.1107/S2052252523005146
_journal_volume 10
_journal_year 2023
_chemical_formula_moiety 'C36 H24 I6 N12 Zn3, 1.45(C13 H10 O I2)'
_chemical_formula_sum 'C22.86 H16.22 I3.75 N6 O0.37 Zn1.5'
_chemical_formula_weight 954.52
_chemical_name_common 'Phenyl Biaryl Alcohol-2,6-Iodine (absorbed in crystalline sponge)'
_chemical_name_systematic '3,5-diiodo-2'-methyl-[1,1'-biphenyl]-2-ol (absorbed in crystalline sponge)'
_space_group_crystal_system triclinic
_space_group_IT_number 2
_space_group_name_Hall '-P 1'
_space_group_name_H-M_alt 'P -1'
_atom_sites_solution_hydrogens geom
_atom_sites_solution_primary dual
_audit_creation_date 2023-04-05
_audit_creation_method
;
Olex2 1.5
(compiled 2023.03.06 svn.rbb2c1857 for OlexSys, GUI svn.r6748)
;
_cell_angle_alpha 98.227(2)
_cell_angle_beta 91.736(2)
_cell_angle_gamma 113.055(3)
_cell_formula_units_Z 8
_cell_length_a 14.7780(5)
_cell_length_b 18.2345(5)
_cell_length_c 30.7970(5)
_cell_measurement_reflns_used 19346
_cell_measurement_temperature 100(2)
_cell_measurement_theta_max 74.6810
_cell_measurement_theta_min 2.7980
_cell_volume 7523.4(4)
_computing_cell_refinement 'CrysAlisPro 1.171.41.89a (Rigaku OD, 2020)'
_computing_data_collection 'CrysAlisPro 1.171.41.89a (Rigaku OD, 2020)'
_computing_data_reduction 'CrysAlisPro 1.171.41.89a (Rigaku OD, 2020)'
_computing_molecular_graphics 'Olex2 1.5 (Dolomanov et al., 2009)'
_computing_publication_material 'Olex2 1.5 (Dolomanov et al., 2009)'
_computing_structure_refinement 'SHELXL 2018/3 (Sheldrick, 2015)'
_computing_structure_solution 'SHELXT  (Sheldrick, 2015)'
_diffrn_ambient_temperature 100(2)
_diffrn_detector 'hybrid pixel array detector'
_diffrn_detector_area_resol_mean 10
_diffrn_detector_dtime 0.000
_diffrn_detector_type 'Rigaku, HyPix 6000HE'
_diffrn_measured_fraction_theta_full 0.993
_diffrn_measured_fraction_theta_max 0.990
_diffrn_measurement_details
;
List of Runs (angles in degrees, time in seconds):

  # Type    Start    End  Width  t~exp~   \w     \q     \k     \f   Frames
--------------------------------------------------------------------------
  1  \w   -149.00-124.00   0.50    1.50    -- -103.00-125.00 -40.00   50
  2  \w   -108.00 -31.00   0.50    1.50    -- -103.00 125.00  37.00  154
  3  \w   -116.00 -85.00   0.50    1.50    -- -103.00-145.00 151.00   62
  4  \w   -173.00-105.00   0.50    1.50    -- -103.00 -45.00-150.00  136
  5  \w    -68.00 -30.00   0.50    1.50    -- -103.00  61.00 -60.00   76
  6  \w    -55.00 -30.00   0.50    1.50    -- -103.00 125.00 150.00   50
  7  \w   -111.00 -85.00   0.50    1.50    -- -103.00 125.00 150.00   52
  8  \w    -93.00 -31.00   0.50    1.50    -- -103.00 125.00 -60.00  124
  9  \w   -115.00 -90.00   0.50    1.50    -- -103.00 -45.00  30.00   50
 10  \w   -174.00 -90.00   0.50    1.50    -- -103.00 -15.00-120.00  168
 11  \w    -69.00 -31.00   0.50    1.50    -- -103.00  61.00 -30.00   76
 12  \w    -60.00 -31.00   0.50    1.50    -- -103.00  61.00  60.00   58
 13  \w    -68.00 -31.00   0.50    1.50    -- -103.00  61.00 -90.00   74
 14  \w    -73.00 -47.00   0.50    1.50    -- -103.00  77.00-120.00   52
 15  \w   -172.00 -76.00   0.50    1.50    -- -103.00-125.00   0.00  192
 16  \w    -71.00 -45.00   0.50    1.50    -- -103.00  77.00  30.00   52
 17  \w   -100.00 -75.00   0.50    1.50    -- -103.00  77.00  30.00   50
 18  \w    -68.00 -42.00   0.50    1.50    -- -103.00  61.00  30.00   52
 19  \w   -147.00-120.00   0.50    1.50    -- -103.00 -45.00  30.00   54
 20  \w   -125.00 -76.00   0.50    1.50    -- -103.00 145.00-155.00   98
 21  \w     34.00  92.00   0.50    1.50    --  101.75-145.00 151.00  116
 22  \w     88.00 129.00   0.50    1.50    --  101.75 125.00  37.00   82
 23  \w     75.00 112.00   0.50    1.50    --  101.75-125.00 -40.00   74
 24  \w     95.00 120.00   0.50    1.50    --  101.75 145.00-155.00   50
 25  \w     96.00 126.00   0.50    1.50    --  101.75-145.00 151.00   60
 26  \w    138.00 172.00   0.50    1.50    --  101.75  30.00 150.00   68
 27  \w     37.00 104.00   0.50    1.50    --  101.75-125.00-150.00  134
 28  \w     75.00 108.00   0.50    1.50    --  101.75 -77.00 -30.00   66
 29  \w    126.00 173.00   0.50    1.50    --  101.75  45.00-150.00   94
 30  \w     30.00  70.00   0.50    1.50    --  101.75 -61.00-180.00   80
 31  \w     89.00 127.00   0.50    1.50    --  101.75  30.00 150.00   76
 32  \w     63.00 102.00   0.50    1.50    --  101.75 -94.00 -30.00   78
 33  \w     86.00 173.00   0.50    1.50    --  101.75 125.00 -90.00  174
 34  \w     48.00 111.00   0.50    1.50    --  101.75-125.00 -90.00  126
 35  \w     37.00  73.00   0.50    1.50    --  101.75 -61.00 -90.00   72
 36  \w     89.00 117.00   0.50    1.50    --  101.75  45.00-150.00   56
 37  \w   -118.00 -63.00   0.50    0.26    --  -46.36-145.00 151.00  110
 38  \w    -94.00 -68.00   0.50    0.26    --  -46.36 145.00-155.00   52
 39  \w    -80.00 -55.00   0.50    0.26    --  -46.36 125.00  37.00   50
 40  \w     72.00 101.00   0.50    0.26    --   46.36 145.00-155.00   58
 41  \w     23.00  93.00   0.50    0.26    --   46.36-125.00 -40.00  140
 42  \w     53.00 106.00   0.50    0.26    --   46.36-145.00 151.00  106
 43  \w   -117.00 -34.00   0.50    0.26    --  -46.36 -57.00  90.00  166
 44  \w     -8.00  26.00   0.50    0.26    --  -46.36  19.00 120.00   68
 45  \w   -111.00 -26.00   0.50    0.26    --  -46.36 -77.00-180.00  170
 46  \w    -27.00  28.00   0.50    0.26    --   46.36 -19.00 -60.00  110
 47  \w    -27.00  27.00   0.50    0.26    --   46.36 -19.00  30.00  108
;
_diffrn_measurement_device 'four-circle diffractometer'
_diffrn_measurement_device_details 'Rigaku Oxford Difffraction, UG2 \k goniometer'
_diffrn_measurement_device_type
'Rigaku 007HF equipped with Varimax confocal mirrors and a UG2 goniometer and HyPix 6000HE detector'
_diffrn_measurement_method 'profile data from \w-scans'
_diffrn_measurement_specimen_support 'MiTeGen loops'
_diffrn_orient_matrix_type 'CrysAlisPro convention (1999,Acta A55,543-557)'
_diffrn_orient_matrix_UB_11 -0.0014453000
_diffrn_orient_matrix_UB_12 0.0177552000
_diffrn_orient_matrix_UB_13 0.0503481000
_diffrn_orient_matrix_UB_21 0.0396758000
_diffrn_orient_matrix_UB_22 0.0912498000
_diffrn_orient_matrix_UB_23 -0.0014878000
_diffrn_orient_matrix_UB_31 -0.1066616000
_diffrn_orient_matrix_UB_32 -0.0061002000
_diffrn_orient_matrix_UB_33 -0.0063767000
_diffrn_radiation_collimation 0.3
_diffrn_radiation_monochromator 'Varimax focusing mirrors'
_diffrn_radiation_probe x-ray
_diffrn_radiation_type 'Cu K\a'
_diffrn_radiation_wavelength 1.54184
_diffrn_reflns_av_unetI/netI 0.0174
_diffrn_reflns_Laue_measured_fraction_full 0.993
_diffrn_reflns_Laue_measured_fraction_max 0.990
_diffrn_reflns_limit_h_max 13
_diffrn_reflns_limit_h_min -17
_diffrn_reflns_limit_k_max 21
_diffrn_reflns_limit_k_min -21
_diffrn_reflns_limit_l_max 37
_diffrn_reflns_limit_l_min -37
_diffrn_reflns_number 50232
_diffrn_reflns_point_group_measured_fraction_full 0.993
_diffrn_reflns_point_group_measured_fraction_max 0.990
_diffrn_reflns_theta_full 67.684
_diffrn_reflns_theta_max 68.267
_diffrn_reflns_theta_min 2.672
_diffrn_source 'Rotating anode'
_diffrn_source_current 30.0
_diffrn_source_power 1.2
_diffrn_source_target Cu
_diffrn_source_type 'Rigaku 007 HF'
_diffrn_source_voltage 40.0
_exptl_absorpt_coefficient_mu 25.534
_exptl_absorpt_correction_T_max 0.222
_exptl_absorpt_correction_T_min 0.021
_exptl_absorpt_correction_type analytical
_exptl_absorpt_process_details
;
CrysAlisPro 1.171.41.89a (Rigaku Oxford Diffraction, 2020)
Analytical numeric absorption correction using a multifaceted crystal
model based on expressions derived by R.C. Clark & J.S. Reid.
(Clark, R. C. & Reid, J. S. (1995). Acta Cryst. A51, 887-897)
Empirical absorption correction using spherical harmonics,
implemented in SCALE3 ABSPACK scaling algorithm.
;
_exptl_crystal_colour colourless
_exptl_crystal_colour_primary colourless
_exptl_crystal_density_diffrn 1.685
_exptl_crystal_description block
_exptl_crystal_F_000 3536
_exptl_crystal_size_max 0.28
_exptl_crystal_size_mid 0.15
_exptl_crystal_size_min 0.07
_refine_diff_density_max 5.020
_refine_diff_density_min -2.638
_refine_diff_density_rms 0.315
_refine_ls_extinction_method none
_refine_ls_goodness_of_fit_ref 1.356
_refine_ls_hydrogen_treatment constr
_refine_ls_matrix_type full
_refine_ls_number_parameters 1455
_refine_ls_number_reflns 50232
_refine_ls_number_restraints 100
_refine_ls_restrained_S_all 1.356
_refine_ls_R_factor_all 0.1003
_refine_ls_R_factor_gt 0.0922
_refine_ls_shift/su_max 0.001
_refine_ls_shift/su_mean 0.000
_refine_ls_structure_factor_coef Fsqd
_refine_ls_weighting_details 'w=1/[\s^2^(Fo^2^)+(0.2000P)^2^] where P=(Fo^2^+2Fc^2^)/3'
_refine_ls_weighting_scheme calc
_refine_ls_wR_factor_gt 0.2964
_refine_ls_wR_factor_ref 0.3070
_reflns_Friedel_coverage 0.000
_reflns_number_gt 42687
_reflns_number_total 50232
_reflns_threshold_expression 'I > 2\s(I)'
_twin_special_details
;
Component 2 rotated by -179.9820\% 
around [0.89 -0.45 -0.00] (reciprocal) or [1.00 -0.01 0.01] (direct)
;
_cod_data_source_file lt5059.cif
_cod_data_source_block PBA-2_6-Iodine_CrystallineSponge
_cod_original_formula_sum 'C22.86 H16.22 I3.75 N6 O0.37 Zn1.50'
_cod_database_code 1569422
_shelx_shelxl_version_number 2018/3
_chemical_oxdiff_formula '(Zn3 I6 N12 H24 C36) (C13 H10 I2 O)2 (C6 H12)2'
_chemical_oxdiff_usercomment 'Diiodo Biaryl'
_shelx_space_group_comment
;
The symmetry employed for this shelxl refinement is uniquely defined
by the following loop, which should always be used as a source of
symmetry information in preference to the above space-group names.
They are only intended as comments.
;
_shelx_estimated_absorpt_t_max 0.268
_shelx_estimated_absorpt_t_min 0.053
_olex2_refinement_description
;
1. Twinned data refinement
 Scales: 0.5040(11)
 0.4960(11)
2. Fixed Uiso
 At 1.2 times of:
  All C(H) groups, All N(H) groups
 At 1.5 times of:
  All C(H,H,H) groups, All O(H) groups
3. Restrained distances
 C13B-C8B
 1.54 with sigma of 0.02
 O1B-C5B
 1.38 with sigma of 0.02
 I509-Zn55 \\sim I409-Zn45
 with sigma of 0.02
 I510-I509 \\sim I410-I309
 with sigma of 0.02
 I401-N324 \\sim I301-N324
 with sigma of 0.04
 Zn55-N312 \\sim Zn35-N312 \\sim Zn45-N312
 with sigma of 0.02
 I510-Zn55 \\sim I410-Zn45
 with sigma of 0.02
 Zn55-N313 \\sim Zn45-N313
 with sigma of 0.02
4. Uiso/Uaniso restraints and constraints
C13B \\sim I2B \\sim C6B \\sim C5B \\sim C1B \\sim C4B \\sim O1B \\sim C2B
\\sim C7B \\sim C3B \\sim I1B \\sim C8B \\sim C12B \\sim C9B \\sim C11B \\sim
C10B: within 1.7A with sigma of 0.02 and sigma for terminal atoms of 0.04
within 1.7A
Uanis(Zn36) = Uanis(Zn46)
5. Others
 1*[Sof(I304)+Sof(I303)+Sof(I311)+Sof(I312)+Sof(Zn32)+Sof(Zn36)+Sof(Zn42)+
 Sof(I403)+Sof(I404)]+1*[Sof(Zn46)+Sof(I411)+Sof(I412)]+1*[Sof(H350)+Sof(H354)+
 Sof(I512)+Sof(I511)+Sof(Zn56)]=1 with esd of 0.00001
 Sof(Zn42)=Sof(I403)=Sof(I404)=1-FVAR(1)
 Sof(I304)=Sof(I303)=Sof(I311)=Sof(I312)=Sof(Zn32)=Sof(Zn36)=FVAR(1)
 Sof(Zn46)=Sof(I411)=Sof(I412)=FVAR(2)
 Sof(H350)=Sof(H354)=1-FVAR(3)
 Sof(I512)=Sof(I511)=Sof(Zn56)=FVAR(3)
 Sof(Zn44)=Sof(I407)=Sof(I408)=1-FVAR(4)
 Sof(I307)=Sof(I308)=Sof(Zn34)=FVAR(4)
 Fixed Sof: I401(0.34602) I410(0.46338) I2A(0.87453) I402(0.34602)
 I405(0.33937) I406(0.33937) I409(0.46338) I1A(0.87453) Zn41(0.34602)
 Zn43(0.33937) Zn45(0.46338) I2B(0.62) I1B(0.62) O1A(0.87453) H1A(0.87453)
 C1A(0.87453) H1AA(0.87453) C6A(0.87453) C5A(0.87453) C4A(0.87453) C3A(0.87453)
 H3A(0.87453) C2A(0.87453) C13A(0.87453) H13A(0.87453) H13B(0.87453)
 H13C(0.87453) C7A(0.87453) C12A(0.87453) H12A(0.87453) C11A(0.87453)
 H11A(0.87453) C10A(0.87453) H10A(0.87453) C9A(0.87453) H9A(0.87453)
 C8A(0.87453) C7B(0.62) C8B(0.62) C9B(0.62) H9B(0.62) C10B(0.62) H10B(0.62)
 C11B(0.62) H11B(0.62) C12B(0.62) H12B(0.62) C2B(0.62) C1B(0.62) H1B(0.62)
 C6B(0.62) C5B(0.62) C4B(0.62) C3B(0.62) H3B(0.62) O1B(0.62) H1BA(0.62)
 I306(0.59391) Zn33(0.59391) I305(0.59391) I301(0.65398) Zn31(0.65398)
 I302(0.65398) I506(0.06673) I505(0.06673) Zn53(0.06673) C13B(0.62) H13D(0.62)
 H13E(0.62) H13F(0.62) Zn35(0.52026) I310(0.52026) I309(0.52026) I510(0.01635)
 I509(0.01635) Zn55(0.01635)
 Fixed Uiso: I506(0.08) I505(0.08) Zn53(0.08) I512(0.08) I511(0.08) Zn56(0.08)
 I510(0.08) I509(0.08) Zn55(0.08)
6.a Aromatic/amide H refined with riding coordinates:
 N321(H321), N320(H320), C336(H336), C341(H341), C323(H323), C359(H359),
 C320(H32A), C302(H302), C368(H368), C305(H305), C337(H337), C351(H351),
 C322(H322), C329(H329), C350(H350), C319(H319), C365(H365), C346(H346),
 C1A(H1AA), C3A(H3A), C335(H335), C347(H347), C358(H358), C355(H355),
 C349(H349), C301(H301), C356(H356), C333(H333), C340(H340), C369(H369),
 C310(H310), C353(H353), C372(H372), C312(H312), C318(H318), C354(H354),
 C328(H328), C313(H313), C311(H311), C304(H304), C12A(H12A), C11A(H11A),
 C10A(H10A), C9A(H9A), C332(H332), C371(H371), C364(H364), C330(H330),
 C348(H348), C315(H315), C338(H338), C317(H317), C331(H331), C366(H366),
 C314(H314), C367(H367), C9B(H9B), C10B(H10B), C11B(H11B), C12B(H12B), C1B(H1B),
  C3B(H3B)
6.b Fitted hexagon refined as free rotating group:
 C1A(C6A,C5A,C4A,C3A,C2A), C7A(C12A,C11A,C10A,C9A,C8A), C7B(C8B,C9B,C10B,C11B,
 C12B), C2B(C1B,C6B,C5B,C4B,C3B)
6.c Tetrahedral OH refined with everything fixed:
 O1A(H1A), O1B(H1BA)
6.d Idealised Me refined with everything fixed:
 C13A(H13A,H13B,H13C), C13B(H13D,H13E,H13F)
;
_olex2_date_sample_data_collection 2022-05-06
_olex2_date_sample_submission 2022-05-06
_olex2_submission_original_sample_id 'Phenyl Biaryl Alcohol-2,6-Iodine'
_olex2_submission_special_instructions 'No special instructions were received'
_oxdiff_exptl_absorpt_empirical_details
;
Empirical correction (ABSPACK) includes:
- Absorption correction using spherical harmonics
- Frame scaling
- Detector area scaling
- B-factor correction
;
_oxdiff_exptl_absorpt_empirical_full_max 3.516
_oxdiff_exptl_absorpt_empirical_full_min 0.387
_oxdiff_twin_integration_method simultaneous
_oxdiff_twin_items 2

loop_
_space_group_symop_operation_xyz
'x, y, z'
'-x, -y, -z'

loop_
_atom_site_label
_atom_site_type_symbol
_atom_site_fract_x
_atom_site_fract_y
_atom_site_fract_z
_atom_site_U_iso_or_equiv
_atom_site_adp_type
_atom_site_occupancy
_atom_site_site_symmetry_order
_atom_site_calc_flag
_atom_site_refinement_flags_posn
_atom_site_refinement_flags_adp
_atom_site_refinement_flags_occupancy
_atom_site_disorder_assembly
_atom_site_disorder_group
I401 I 0.1809(9) 1.3592(7) 0.8763(4) 0.085(4) Uani 0.346 1 d D . P A 1
I410 I 0.6030(7) 0.2219(5) 0.4515(3) 0.093(3) Uani 0.4634 1 d D . P B 1
I304 I 0.9434(2) 0.9379(2) 0.74496(10) 0.0577(5) Uani 0.804(4) 1 d . . P C 1
I307 I 0.4853(2) 0.9364(2) 0.30913(9) 0.0583(7) Uani 0.80(2) 1 d . . P D 1
I2A I -0.32645(6) 0.39080(6) 0.36940(3) 0.0571(2) Uani 0.8745 1 d . . P E 1
I402 I 0.2462(11) 1.2250(9) 0.9797(4) 0.103(4) Uani 0.346 1 d . . P A 1
I308 I 0.4296(3) 0.7036(4) 0.21570(6) 0.0587(10) Uani 0.80(2) 1 d . . P D 1
I405 I -0.1308(10) 0.5053(9) 0.6537(6) 0.0467(15) Uani 0.3394 1 d . . P F 5
I303 I 0.96632(14) 1.10700(12) 0.86979(5) 0.0599(4) Uani 0.804(4) 1 d . . P C 1
I406 I -0.1480(10) 0.7061(9) 0.5843(4) 0.089(4) Uani 0.3394 1 d . . P F 5
I409 I 0.3822(3) 0.1353(2) 0.55094(10) 0.0449(7) Uani 0.4634 1 d D . P B 1
I311 I 0.1792(5) -0.4709(4) 0.12741(14) 0.0879(17) Uani 0.804(4) 1 d . . P C 7
I1A I -0.41667(9) 0.55996(8) 0.23171(4) 0.0762(3) Uani 0.8745 1 d . . P E 1
I312 I 0.3604(2) -0.2400(3) 0.07662(13) 0.0905(15) Uani 0.804(4) 1 d . . P C 7
Zn41 Zn 0.2739(11) 1.2927(8) 0.9120(4) 0.061(6) Uani 0.346 1 d . . P A 1
Zn43 Zn -0.0606(19) 0.6309(19) 0.6198(6) 0.036(2) Uani 0.3394 1 d . . P F 5
Zn45 Zn 0.4391(7) 0.1939(5) 0.4815(2) 0.048(4) Uani 0.4634 1 d D . P B 1
Zn34 Zn 0.5069(4) 0.8051(3) 0.28659(14) 0.0464(10) Uani 0.80(2) 1 d . . P D 1
Zn32 Zn 0.8803(4) 0.9749(3) 0.81654(14) 0.0452(7) Uani 0.804(4) 1 d . . P C 1
Zn36 Zn 0.2101(4) -0.3357(3) 0.10977(17) 0.0528(10) Uani 0.804(4) 1 d . . P C 7
I2B I -0.3792(2) 0.07945(17) 0.55244(9) 0.1027(6) Uani 0.62 1 d . . P G 1
I1B I -0.1601(3) 0.09676(14) 0.39393(6) 0.1126(9) Uani 0.62 1 d . . P G 1
N323 N -0.1434(9) -0.1199(7) -0.1490(3) 0.056(2) Uani 1 1 d . . . . .
N307 N 0.0221(8) 0.5988(7) 0.5647(3) 0.051(2) Uani 1 1 d . . . . .
N308 N 0.2658(8) 0.5037(7) 0.4963(3) 0.053(2) Uani 1 1 d . . . . .
N302 N 0.2731(8) 0.9604(8) 0.7625(3) 0.056(2) Uani 1 1 d . . . . .
N321 N -0.1150(7) -0.3064(6) -0.0503(3) 0.049(2) Uani 1 1 d . . . . .
H321 H -0.055750 -0.267417 -0.048447 0.058 Uiso 1 1 calc R U . . .
N303 N 0.4316(8) 1.0098(7) 0.8035(3) 0.053(2) Uani 1 1 d . . . . .
N313 N 0.3362(8) 0.1205(6) 0.4302(3) 0.052(2) Uani 1 1 d D . . . .
N320 N -0.2277(7) -0.4242(6) -0.0272(3) 0.0468(19) Uani 1 1 d . . . . .
H320 H -0.241241 -0.459894 -0.009243 0.056 Uiso 1 1 calc R U . . .
N324 N 0.4185(8) 1.3813(7) 0.9245(3) 0.052(2) Uani 1 1 d D . . . .
N315 N 0.0248(7) -0.0703(6) 0.3356(3) 0.048(2) Uani 1 1 d . . . . .
N305 N 0.7354(8) 0.9595(7) 0.8024(4) 0.056(2) Uani 1 1 d . . . . .
O1A O -0.1148(7) 0.4799(8) 0.3392(3) 0.061(3) Uani 0.8745 1 d . . P E 1
H1A H -0.146743 0.440955 0.351791 0.091 Uiso 0.8745 1 calc . U P H 1
N310 N 0.3791(8) 0.5417(7) 0.4417(3) 0.050(2) Uani 1 1 d . . . . .
N311 N 0.4566(8) 0.7393(7) 0.3363(3) 0.054(2) Uani 1 1 d . . . . .
N312 N 0.4193(9) 0.2999(7) 0.4848(3) 0.053(2) Uani 1 1 d D . . . .
C334 C 0.3737(10) 0.4344(8) 0.4790(4) 0.053(3) Uani 1 1 d . . . . .
N309 N 0.2700(8) 0.6084(6) 0.4571(3) 0.052(2) Uani 1 1 d . . . . .
C344 C 0.0875(7) -0.1463(6) 0.2694(3) 0.0391(19) Uani 1 1 d . . . . .
C324 C 0.2373(9) 0.5615(8) 0.4872(4) 0.048(2) Uani 1 1 d . . . . .
C336 C 0.4553(10) 0.3451(8) 0.4530(4) 0.054(3) Uani 1 1 d . . . . .
H336 H 0.495233 0.330942 0.432677 0.065 Uiso 1 1 calc R U . . .
C309 C 0.5434(9) 0.9486(8) 0.7881(4) 0.050(2) Uani 1 1 d . . . . .
C352 C 0.1211(8) -0.1874(7) 0.2331(3) 0.042(2) Uani 1 1 d . . . . .
C341 C 0.3609(11) 0.0779(11) 0.3971(5) 0.073(4) Uani 1 1 d . . . . .
H341 H 0.428403 0.086382 0.396127 0.088 Uiso 1 1 calc R U . . .
C323 C 0.0401(9) 0.5332(8) 0.5649(3) 0.049(2) Uani 1 1 d . . . . .
H323 H 0.005092 0.495405 0.582979 0.059 Uiso 1 1 calc R U . . .
C326 C 0.3388(9) 0.4963(7) 0.4723(3) 0.048(2) Uani 1 1 d . . . . .
N319 N 0.0914(8) -0.3466(7) 0.0667(3) 0.053(2) Uani 1 1 d . . . . .
C357 C -0.0603(9) -0.3589(8) 0.0066(4) 0.050(2) Uani 1 1 d . . . . .
N322 N -0.2809(8) -0.3725(7) -0.0844(3) 0.051(2) Uani 1 1 d . . . . .
N306 N 0.0612(9) 0.7197(9) 0.6546(4) 0.063(3) Uani 1 1 d . . . . .
C359 C 0.0174(9) -0.4173(8) 0.0519(4) 0.052(3) Uani 1 1 d . . . . .
H359 H 0.017759 -0.464063 0.062016 0.062 Uiso 1 1 calc R U . . .
N301 N 0.2978(9) 1.2093(7) 0.8654(3) 0.056(2) Uani 1 1 d . . . . .
C320 C 0.1387(10) 0.6401(8) 0.5116(4) 0.055(3) Uani 1 1 d . . . . .
H32A H 0.171368 0.677322 0.492831 0.065 Uiso 1 1 calc R U . . .
N304 N 0.3803(8) 0.8920(7) 0.7488(3) 0.052(2) Uani 1 1 d . . . . .
N314 N 0.1565(7) -0.0879(6) 0.2993(3) 0.0448(19) Uani 1 1 d . . . . .
C302 C 0.4015(10) 1.1390(9) 0.8476(4) 0.062(3) Uani 1 1 d . . . . .
H302 H 0.463718 1.135635 0.851444 0.075 Uiso 1 1 calc R U . . .
C368 C 0.4808(10) 1.3921(9) 0.9589(4) 0.057(3) Uani 1 1 d . . . . .
H368 H 0.460440 1.356121 0.979550 0.068 Uiso 1 1 calc R U . . .
C305 C 0.2320(11) 1.1596(10) 0.8352(4) 0.064(3) Uani 1 1 d . . . . .
H305 H 0.173995 1.168520 0.829418 0.077 Uiso 1 1 calc R U . . .
C337 C 0.2391(11) 0.1075(10) 0.4303(4) 0.062(3) Uani 1 1 d . . . . .
H337 H 0.220717 0.138539 0.453024 0.074 Uiso 1 1 calc R U . . .
C360 C -0.1378(9) -0.3634(7) -0.0249(3) 0.047(2) Uani 1 1 d . . . . .
C351 C 0.2203(8) -0.1622(7) 0.2245(3) 0.046(2) Uani 1 1 d . . . . .
H351 H 0.269748 -0.117062 0.242914 0.055 Uiso 1 1 calc R U . . .
C322 C 0.1084(10) 0.5181(8) 0.5394(3) 0.050(2) Uani 1 1 d . . . . .
H322 H 0.119976 0.470567 0.540004 0.061 Uiso 1 1 calc R U . . .
C329 C 0.3946(12) 0.7541(10) 0.3635(5) 0.066(3) Uani 1 1 d . . . . .
H329 H 0.374266 0.796345 0.359592 0.079 Uiso 1 1 calc R U . . .
C350 C 0.2454(9) -0.2031(8) 0.1896(4) 0.049(2) Uani 1 1 d . . . . .
H350 H 0.312692 -0.185303 0.183626 0.059 Uiso 0.964(3) 1 calc R U P I 10
C319 C 0.0684(9) 0.6530(9) 0.5385(4) 0.055(3) Uani 1 1 d . . . . .
H319 H 0.053937 0.699272 0.538091 0.066 Uiso 1 1 calc R U . . .
C308 C 0.2929(9) 0.9000(8) 0.7430(4) 0.051(2) Uani 1 1 d . . . . .
C365 C -0.0857(14) -0.1116(13) -0.1141(8) 0.091(6) Uani 1 1 d . . . . .
H365 H -0.031672 -0.060952 -0.105108 0.109 Uiso 1 1 calc R U . . .
C345 C -0.1437(9) -0.1420(8) 0.3009(4) 0.051(2) Uani 1 1 d . . . . .
C346 C -0.1801(11) -0.0947(12) 0.3284(5) 0.072(4) Uani 1 1 d . . . . .
H346 H -0.136297 -0.051676 0.349935 0.086 Uiso 1 1 calc R U . . .
N316 N -0.0113(8) -0.1667(7) 0.2704(3) 0.050(2) Uani 1 1 d . . . . .
C362 C -0.2949(9) -0.4275(7) -0.0580(3) 0.048(2) Uani 1 1 d . . . . .
C306 C 0.3434(9) 1.0124(8) 0.7930(4) 0.049(2) Uani 1 1 d . . . . .
C1A C -0.3455(5) 0.4842(7) 0.2978(3) 0.063(4) Uani 0.8745 1 d G . P E 1
H1AA H -0.413666 0.461268 0.302122 0.076 Uiso 0.8745 1 calc R U P E 1
C6A C -0.2783(6) 0.4664(5) 0.3222(3) 0.052(3) Uani 0.8745 1 d G . P E 1
C5A C -0.1785(6) 0.5000(6) 0.3159(3) 0.047(3) Uani 0.8745 1 d G . P E 1
C4A C -0.1459(5) 0.5512(6) 0.2852(3) 0.056(3) Uani 0.8745 1 d G . P E 1
C3A C -0.2130(7) 0.5690(6) 0.2607(3) 0.054(3) Uani 0.8745 1 d G . P E 1
H3A H -0.190685 0.604064 0.239722 0.065 Uiso 0.8745 1 calc R U P E 1
C2A C -0.3128(6) 0.5355(7) 0.2671(3) 0.062(4) Uani 0.8745 1 d G . P E 1
C335 C 0.4336(10) 0.4131(9) 0.4500(4) 0.057(3) Uani 1 1 d . . . . .
H335 H 0.460120 0.444815 0.427958 0.068 Uiso 1 1 calc R U . . .
C347 C -0.2795(11) -0.1097(12) 0.3245(5) 0.069(4) Uani 1 1 d . . . . .
H347 H -0.303848 -0.077793 0.343961 0.083 Uiso 1 1 calc R U . . .
C343 C -0.0367(9) -0.1246(8) 0.3031(4) 0.051(2) Uani 1 1 d . . . . .
C358 C -0.0601(8) -0.4260(8) 0.0224(3) 0.047(2) Uani 1 1 d . . . . .
H358 H -0.112583 -0.477404 0.013213 0.057 Uiso 1 1 calc R U . . .
N318 N 0.1793(8) -0.2661(8) 0.1640(3) 0.057(3) Uani 1 1 d . . . . .
C307 C 0.4445(8) 0.9513(8) 0.7800(4) 0.050(2) Uani 1 1 d . . . . .
C355 C 0.0876(10) -0.2815(10) 0.0524(5) 0.063(3) Uani 1 1 d . . . . .
H355 H 0.139635 -0.230425 0.062875 0.076 Uiso 1 1 calc R U . . .
C321 C 0.1594(9) 0.5729(8) 0.5131(3) 0.049(2) Uani 1 1 d . . . . .
C339 C 0.1941(9) 0.0080(7) 0.3655(4) 0.049(2) Uani 1 1 d . . . . .
C349 C -0.2132(10) -0.2046(11) 0.2698(5) 0.068(4) Uani 1 1 d . . . . .
H349 H -0.193073 -0.239662 0.250455 0.082 Uiso 1 1 calc R U . . .
C301 C 0.3824(11) 1.2017(12) 0.8723(5) 0.075(5) Uani 1 1 d . . . . .
H301 H 0.431317 1.239470 0.894261 0.090 Uiso 1 1 calc R U . . .
C356 C 0.0141(12) -0.2841(9) 0.0238(4) 0.063(3) Uani 1 1 d . . . . .
H356 H 0.013529 -0.235920 0.015723 0.076 Uiso 1 1 calc R U . . .
N317 N -0.3424(7) -0.1695(7) 0.2932(3) 0.054(2) Uani 1 1 d . . . . .
C333 C 0.3418(10) 0.3868(9) 0.5129(4) 0.055(3) Uani 1 1 d . . . . .
H333 H 0.302392 0.399204 0.534123 0.066 Uiso 1 1 calc R U . . .
C340 C 0.2933(12) 0.0225(10) 0.3645(5) 0.073(4) Uani 1 1 d . . . . .
H340 H 0.314435 -0.005717 0.341357 0.088 Uiso 1 1 calc R U . . .
C303 C 0.3263(11) 1.0824(9) 0.8176(4) 0.058(3) Uani 1 1 d . . . . .
C369 C 0.5725(10) 1.4525(9) 0.9660(4) 0.055(3) Uani 1 1 d . . . . .
H369 H 0.613718 1.458338 0.991633 0.066 Uiso 1 1 calc R U . . .
C310 C 0.6011(9) 0.9905(9) 0.8273(4) 0.058(3) Uani 1 1 d . . . . .
H310 H 0.576395 1.017590 0.849507 0.069 Uiso 1 1 calc R U . . .
C353 C 0.0518(9) -0.2562(8) 0.2056(3) 0.049(2) Uani 1 1 d . . . . .
H353 H -0.016241 -0.275848 0.210376 0.058 Uiso 1 1 calc R U . . .
C363 C -0.1726(10) -0.2463(8) -0.1044(4) 0.052(2) Uani 1 1 d . . . . .
C372 C 0.4510(15) 1.4327(18) 0.8959(7) 0.118(11) Uani 1 1 d . . . . .
H372 H 0.408043 1.425042 0.870469 0.141 Uiso 1 1 calc R U . . .
C312 C 0.6826(12) 0.9199(10) 0.7634(4) 0.062(3) Uani 1 1 d . . . . .
H312 H 0.711146 0.896429 0.741266 0.074 Uiso 1 1 calc R U . . .
C318 C 0.1482(12) 0.7160(10) 0.6594(5) 0.066(3) Uani 1 1 d . . . . .
H318 H 0.156796 0.671196 0.643173 0.079 Uiso 1 1 calc R U . . .
C354 C 0.0840(9) -0.2946(9) 0.1719(4) 0.054(3) Uani 1 1 d . . . . .
H354 H 0.038007 -0.342215 0.153808 0.065 Uiso 0.964(3) 1 calc R U P I 10
C325 C 0.3428(9) 0.5964(8) 0.4349(4) 0.050(2) Uani 1 1 d . . . . .
C328 C 0.3587(13) 0.7103(11) 0.3972(5) 0.070(4) Uani 1 1 d . . . . .
H328 H 0.319081 0.725198 0.417410 0.085 Uiso 1 1 calc R U . . .
C313 C 0.5854(9) 0.9135(8) 0.7556(4) 0.052(3) Uani 1 1 d . . . . .
H313 H 0.548209 0.885427 0.728256 0.063 Uiso 1 1 calc R U . . .
C311 C 0.6959(10) 0.9923(9) 0.8336(4) 0.057(3) Uani 1 1 d . . . . .
H311 H 0.733517 1.017841 0.861129 0.068 Uiso 1 1 calc R U . . .
C304 C 0.2415(11) 1.0935(10) 0.8107(4) 0.065(3) Uani 1 1 d . . . . .
H304 H 0.189815 1.056653 0.789547 0.078 Uiso 1 1 calc R U . . .
C13A C -0.048(2) 0.489(3) 0.2173(10) 0.118(10) Uani 0.8745 1 d . . P E 1
H13A H -0.095399 0.501864 0.200240 0.177 Uiso 0.8745 1 calc . U P J 1
H13B H -0.083886 0.443565 0.232233 0.177 Uiso 0.8745 1 calc . U P K 1
H13C H -0.005030 0.474382 0.197384 0.177 Uiso 0.8745 1 calc . U P L 1
C7A C -0.0337(6) 0.5918(7) 0.2815(3) 0.060(4) Uani 0.8745 1 d G . P E 1
C12A C 0.0226(8) 0.6606(7) 0.3117(3) 0.068(4) Uani 0.8745 1 d G . P E 1
H12A H -0.008425 0.682782 0.333331 0.082 Uiso 0.8745 1 calc R U P E 1
C11A C 0.1243(8) 0.6970(6) 0.3103(3) 0.082(6) Uani 0.8745 1 d G . P E 1
H11A H 0.162778 0.744058 0.330948 0.098 Uiso 0.8745 1 calc R U P E 1
C10A C 0.1697(6) 0.6646(8) 0.2787(4) 0.076(5) Uani 0.8745 1 d G . P E 1
H10A H 0.239221 0.689512 0.277749 0.092 Uiso 0.8745 1 calc R U P E 1
C9A C 0.1134(8) 0.5958(8) 0.2485(3) 0.077(5) Uani 0.8745 1 d G . P E 1
H9A H 0.144462 0.573688 0.226932 0.092 Uiso 0.8745 1 calc R U P E 1
C8A C 0.0117(8) 0.5594(6) 0.2499(3) 0.071(4) Uani 0.8745 1 d G . P E 1
C370 C 0.6070(10) 1.5056(8) 0.9365(4) 0.053(3) Uani 1 1 d . . . . .
C327 C 0.3814(9) 0.6454(9) 0.4007(4) 0.054(3) Uani 1 1 d . . . . .
C361 C -0.1907(9) -0.3132(8) -0.0793(4) 0.051(2) Uani 1 1 d . . . . .
C332 C 0.3676(12) 0.3242(9) 0.5146(4) 0.059(3) Uani 1 1 d . . . . .
H332 H 0.347995 0.295230 0.538365 0.071 Uiso 1 1 calc R U . . .
C371 C 0.5415(13) 1.4953(18) 0.9007(7) 0.108(9) Uani 1 1 d . . . . .
H371 H 0.559403 1.531252 0.879913 0.130 Uiso 1 1 calc R U . . .
C364 C -0.0982(14) -0.1714(13) -0.0895(7) 0.088(6) Uani 1 1 d . . . . .
H364 H -0.057087 -0.161489 -0.063174 0.105 Uiso 1 1 calc R U . . .
C330 C 0.4786(14) 0.6766(11) 0.3410(5) 0.070(4) Uani 1 1 d . . . . .
H330 H 0.520933 0.664334 0.321345 0.083 Uiso 1 1 calc R U . . .
C316 C 0.2155(10) 0.8374(12) 0.7117(4) 0.068(4) Uani 1 1 d . . . . .
C348 C -0.3101(11) -0.2144(10) 0.2679(6) 0.073(4) Uani 1 1 d . . . . .
H348 H -0.356005 -0.256749 0.246697 0.087 Uiso 1 1 calc R U . . .
C315 C 0.1197(11) 0.8353(11) 0.7096(5) 0.077(5) Uani 1 1 d . . . . .
H315 H 0.104796 0.874151 0.728555 0.093 Uiso 1 1 calc R U . . .
C338 C 0.1669(12) 0.0530(10) 0.4001(4) 0.063(3) Uani 1 1 d . . . . .
H338 H 0.099784 0.045183 0.402078 0.076 Uiso 1 1 calc R U . . .
C317 C 0.2266(11) 0.7729(9) 0.6864(4) 0.063(3) Uani 1 1 d . . . . .
H317 H 0.288428 0.768279 0.687850 0.075 Uiso 1 1 calc R U . . .
C331 C 0.4447(13) 0.6288(10) 0.3720(5) 0.066(3) Uani 1 1 d . . . . .
H331 H 0.463632 0.585218 0.374046 0.079 Uiso 1 1 calc R U . . .
C366 C -0.2204(13) -0.1882(11) -0.1609(6) 0.078(5) Uani 1 1 d . . . . .
H366 H -0.267607 -0.193248 -0.183949 0.094 Uiso 1 1 calc R U . . .
C314 C 0.0481(14) 0.7771(13) 0.6801(6) 0.085(5) Uani 1 1 d . . . . .
H314 H -0.015358 0.778732 0.678058 0.102 Uiso 1 1 calc R U . . .
C367 C -0.2329(16) -0.2541(11) -0.1394(6) 0.086(6) Uani 1 1 d . . . . .
H367 H -0.285340 -0.305002 -0.149960 0.103 Uiso 1 1 calc R U . . .
C7B C 0.0326(12) 0.2187(11) 0.5587(5) 0.081(6) Uani 0.62 1 d G U P G 1
C8B C 0.0954(14) 0.1822(7) 0.5690(5) 0.092(7) Uani 0.62 1 d DG U P G 1
C9B C 0.1830(12) 0.2269(9) 0.5957(5) 0.085(7) Uani 0.62 1 d G U P G 1
H9B H 0.225895 0.201982 0.602734 0.102 Uiso 0.62 1 calc R U P G 1
C10B C 0.2078(10) 0.3082(8) 0.6120(3) 0.048(4) Uani 0.62 1 d G U P G 1
H10B H 0.267653 0.338753 0.630208 0.058 Uiso 0.62 1 calc R U P G 1
C11B C 0.1450(14) 0.3447(8) 0.6016(5) 0.105(10) Uani 0.62 1 d G U P G 1
H11B H 0.161953 0.400212 0.612799 0.126 Uiso 0.62 1 calc R U P G 1
C12B C 0.0574(14) 0.2999(11) 0.5750(6) 0.109(10) Uani 0.62 1 d G U P G 1
H12B H 0.014495 0.324899 0.567915 0.131 Uiso 0.62 1 calc R U P G 1
C2B C -0.1569(14) 0.1172(11) 0.4613(3) 0.083(6) Uani 0.62 1 d G U P G 1
C1B C -0.2456(11) 0.0956(9) 0.4806(5) 0.070(5) Uani 0.62 1 d G U P G 1
H1B H -0.306520 0.069848 0.462571 0.083 Uiso 0.62 1 calc R U P G 1
C6B C -0.2451(11) 0.1116(10) 0.5261(5) 0.072(5) Uani 0.62 1 d G U P G 1
C5B C -0.1559(13) 0.1493(10) 0.5524(3) 0.074(5) Uani 0.62 1 d DG U P G 1
C4B C -0.0672(11) 0.1709(9) 0.5332(4) 0.066(5) Uani 0.62 1 d G U P G 1
C3B C -0.0677(12) 0.1549(11) 0.4876(4) 0.092(7) Uani 0.62 1 d G U P G 1
H3B H -0.007120 0.169656 0.474509 0.110 Uiso 0.62 1 calc R U P G 1
O1B O -0.154(2) 0.1605(18) 0.5966(7) 0.101(7) Uani 0.62 1 d D U P G 1
H1BA H -0.104322 0.155278 0.607463 0.151 Uiso 0.62 1 calc . U P M 1
C342 C 0.1191(8) -0.0546(7) 0.3319(4) 0.043(2) Uani 1 1 d . . . . .
Zn46 Zn 0.211(3) -0.316(2) 0.1105(10) 0.0528(10) Uani 0.160(4) 1 d . . P C 8
I411 I 0.1701(13) -0.4800(11) 0.1269(4) 0.047(3) Uani 0.160(4) 1 d . . P C 8
I412 I 0.3582(19) -0.2615(17) 0.0797(8) 0.099(8) Uani 0.160(4) 1 d . . P C 8
I306 I -0.1448(4) 0.7121(4) 0.58230(18) 0.0659(16) Uani 0.5939 1 d . . P F 6
Zn33 Zn -0.0539(12) 0.6326(13) 0.6100(4) 0.046(2) Uani 0.5939 1 d . . P F 6
I305 I -0.1375(7) 0.5173(6) 0.6531(4) 0.064(2) Uani 0.5939 1 d . . P F 6
I301 I 0.1758(3) 1.3588(2) 0.87463(13) 0.0525(10) Uani 0.654 1 d D . P A 2
Zn31 Zn 0.2764(4) 1.2948(3) 0.91166(18) 0.045(2) Uani 0.654 1 d . . P A 2
I302 I 0.2355(3) 1.2162(3) 0.97575(11) 0.0553(7) Uani 0.654 1 d . . P A 2
I506 I -0.1253(17) 0.7345(14) 0.5614(7) 0.080 Uiso 0.0667 1 d . U P F 7
I505 I -0.1442(17) 0.5502(14) 0.6409(7) 0.080 Uiso 0.0667 1 d . U P F 7
Zn53 Zn -0.053(4) 0.659(3) 0.5979(18) 0.080 Uiso 0.0667 1 d . U P F 7
Zn42 Zn 0.879(3) 0.961(3) 0.8063(13) 0.115(13) Uani 0.196(4) 1 d . . P C 2
I403 I 0.9680(16) 1.0898(10) 0.8594(9) 0.173(10) Uani 0.196(4) 1 d . . P C 2
I404 I 0.9352(17) 0.9216(14) 0.7345(6) 0.106(6) Uani 0.196(4) 1 d . . P C 2
I512 I 0.361(3) -0.186(3) 0.0763(11) 0.080 Uiso 0.036(3) 1 d . U P C 9
I511 I 0.231(3) -0.434(3) 0.1105(12) 0.080 Uiso 0.036(3) 1 d . U P C 9
Zn56 Zn 0.223(6) -0.294(5) 0.098(3) 0.080 Uiso 0.036(3) 1 d . U P C 9
Zn44 Zn 0.513(2) 0.823(3) 0.2922(13) 0.108(13) Uani 0.20(2) 1 d . . P D 2
I407 I 0.5004(19) 0.958(2) 0.3175(11) 0.103(6) Uani 0.20(2) 1 d . . P D 2
I408 I 0.4465(11) 0.7353(16) 0.2177(5) 0.085(3) Uani 0.20(2) 1 d . . P D 2
C13B C 0.090(4) 0.0976(19) 0.5490(13) 0.15(2) Uani 0.62 1 d D U P . .
H13D H 0.026910 0.056089 0.553916 0.231 Uiso 0.62 1 calc . U P N 1
H13E H 0.144334 0.088382 0.563185 0.231 Uiso 0.62 1 calc . U P O 1
H13F H 0.096619 0.094863 0.517297 0.231 Uiso 0.62 1 calc . U P P 1
Zn35 Zn 0.4402(8) 0.1943(5) 0.4813(3) 0.059(5) Uani 0.5203 1 d D . P B 10
I310 I 0.6082(3) 0.2217(2) 0.44963(15) 0.0467(9) Uani 0.5203 1 d . . P B 10
I309 I 0.3800(7) 0.1350(6) 0.5504(2) 0.115(2) Uani 0.5203 1 d . . P B 10
I510 I 0.615(5) 0.274(5) 0.422(2) 0.080 Uiso 0.0163 1 d D U P B 11
I509 I 0.411(6) 0.183(5) 0.5380(19) 0.080 Uiso 0.0163 1 d D U P B 11
Zn55 Zn 0.466(2) 0.210(2) 0.4619(19) 0.080 Uiso 0.0163 1 d D U P B 11

loop_
_atom_site_aniso_label
_atom_site_aniso_U_11
_atom_site_aniso_U_22
_atom_site_aniso_U_33
_atom_site_aniso_U_23
_atom_site_aniso_U_13
_atom_site_aniso_U_12
I401 0.048(5) 0.092(6) 0.104(5) -0.027(4) -0.021(3) 0.034(4)
I410 0.048(3) 0.102(5) 0.114(4) -0.030(3) -0.007(3) 0.032(3)
I304 0.0432(8) 0.0699(9) 0.0714(9) 0.0174(7) 0.0105(6) 0.0326(7)
I307 0.0433(9) 0.0616(13) 0.0817(12) 0.0191(8) 0.0118(6) 0.0308(9)
I2A 0.0329(4) 0.0759(6) 0.0668(4) 0.0212(4) 0.0086(3) 0.0229(4)
I402 0.104(7) 0.091(5) 0.116(5) -0.003(3) 0.035(4) 0.046(5)
I308 0.0406(11) 0.080(2) 0.0602(8) 0.0027(8) -0.0052(5) 0.0329(12)
I405 0.023(2) 0.050(2) 0.066(2) 0.0083(18) 0.0038(14) 0.014(2)
I303 0.0371(7) 0.0444(9) 0.0866(7) 0.0021(5) -0.0106(5) 0.0082(6)
I406 0.050(6) 0.080(6) 0.136(7) 0.007(4) -0.031(4) 0.031(4)
I409 0.046(2) 0.0406(16) 0.0445(14) 0.0048(12) -0.0020(12) 0.0146(15)
I311 0.105(3) 0.101(3) 0.080(2) -0.0197(15) -0.0250(16) 0.079(2)
I1A 0.0621(7) 0.0862(8) 0.0898(6) 0.0217(6) -0.0128(5) 0.0390(6)
I312 0.0288(9) 0.161(4) 0.0646(10) 0.0071(17) -0.0022(6) 0.0250(14)
Zn41 0.067(11) 0.057(8) 0.068(8) 0.028(6) 0.010(6) 0.030(6)
Zn43 0.021(3) 0.048(3) 0.031(7) -0.007(5) 0.006(4) 0.011(2)
Zn45 0.035(7) 0.049(6) 0.045(4) -0.023(3) -0.008(3) 0.011(4)
Zn34 0.0285(17) 0.0589(16) 0.0585(14) 0.0134(10) 0.0040(9) 0.0233(11)
Zn32 0.0289(15) 0.0438(12) 0.0642(11) 0.0088(9) -0.0032(9) 0.0165(10)
Zn36 0.0379(9) 0.074(3) 0.0525(8) -0.0122(17) -0.0081(6) 0.0368(19)
I2B 0.0836(15) 0.0963(15) 0.1301(15) -0.0053(12) 0.0073(11) 0.0463(13)
I1B 0.154(3) 0.0716(11) 0.0804(10) -0.0018(8) -0.0091(11) 0.0172(13)
N323 0.043(6) 0.056(6) 0.068(5) 0.010(4) 0.000(4) 0.019(5)
N307 0.035(5) 0.048(5) 0.062(5) -0.002(4) -0.005(4) 0.013(4)
N308 0.037(5) 0.060(6) 0.057(4) 0.000(4) 0.002(4) 0.019(5)
N302 0.024(5) 0.073(7) 0.068(5) -0.007(5) -0.004(4) 0.023(5)
N321 0.020(4) 0.050(5) 0.063(5) -0.001(4) -0.010(3) 0.005(4)
N303 0.037(5) 0.061(6) 0.060(5) -0.003(4) -0.001(4) 0.022(5)
N313 0.038(5) 0.043(5) 0.067(5) -0.005(4) -0.001(4) 0.014(4)
N320 0.035(5) 0.048(5) 0.054(4) 0.001(4) -0.005(3) 0.016(4)
N324 0.035(5) 0.051(5) 0.060(5) 0.002(4) -0.004(4) 0.012(4)
N315 0.031(5) 0.051(5) 0.062(5) 0.004(4) 0.003(4) 0.019(4)
N305 0.034(5) 0.056(6) 0.076(6) 0.007(5) -0.009(4) 0.018(5)
O1A 0.033(5) 0.087(8) 0.075(5) 0.037(5) 0.015(4) 0.028(5)
N310 0.034(5) 0.054(5) 0.056(4) -0.005(4) 0.001(4) 0.015(4)
N311 0.035(5) 0.067(7) 0.062(5) 0.011(4) 0.004(4) 0.021(5)
N312 0.045(6) 0.051(6) 0.059(5) -0.004(4) -0.004(4) 0.021(5)
C334 0.037(6) 0.055(7) 0.062(6) -0.004(5) -0.006(4) 0.018(5)
N309 0.042(6) 0.042(5) 0.058(5) -0.007(4) -0.004(4) 0.009(4)
C344 0.024(5) 0.039(5) 0.058(5) 0.002(4) 0.004(4) 0.018(4)
C324 0.032(6) 0.049(6) 0.058(5) 0.003(4) 0.001(4) 0.014(5)
C336 0.040(7) 0.053(7) 0.063(6) -0.002(5) 0.009(5) 0.018(5)
C309 0.030(6) 0.056(6) 0.068(6) 0.000(5) -0.004(4) 0.026(5)
C352 0.031(5) 0.046(5) 0.052(5) -0.003(4) -0.001(4) 0.022(5)
C341 0.026(6) 0.076(10) 0.101(9) -0.032(7) -0.007(6) 0.019(6)
C323 0.036(6) 0.052(6) 0.055(5) -0.005(4) -0.005(4) 0.020(5)
C326 0.033(6) 0.044(6) 0.057(5) -0.007(4) -0.005(4) 0.010(5)
N319 0.043(6) 0.059(6) 0.059(5) -0.012(4) -0.009(4) 0.030(5)
C357 0.033(6) 0.051(6) 0.059(5) 0.001(4) 0.007(4) 0.014(5)
N322 0.029(5) 0.058(6) 0.060(5) 0.001(4) -0.006(3) 0.014(4)
N306 0.033(6) 0.075(8) 0.074(6) -0.020(5) -0.008(4) 0.027(5)
C359 0.035(6) 0.061(7) 0.058(5) -0.008(5) -0.007(4) 0.024(5)
N301 0.047(6) 0.052(6) 0.066(5) -0.006(4) -0.001(4) 0.023(5)
C320 0.044(7) 0.057(7) 0.063(6) 0.007(5) 0.004(5) 0.022(6)
N304 0.035(5) 0.055(6) 0.062(5) -0.009(4) -0.010(4) 0.020(4)
N314 0.026(4) 0.049(5) 0.063(4) -0.001(4) 0.002(3) 0.023(4)
C302 0.037(7) 0.058(7) 0.084(7) -0.030(6) -0.014(5) 0.027(6)
C368 0.039(7) 0.057(7) 0.071(6) 0.010(5) -0.005(5) 0.016(6)
C305 0.040(7) 0.068(8) 0.073(7) -0.021(6) -0.014(5) 0.024(6)
C337 0.046(7) 0.074(9) 0.065(6) -0.013(6) 0.002(5) 0.032(7)
C360 0.045(7) 0.043(5) 0.052(5) -0.006(4) -0.002(4) 0.023(5)
C351 0.030(5) 0.047(6) 0.056(5) -0.001(4) -0.001(4) 0.016(5)
C322 0.048(7) 0.050(6) 0.052(5) -0.002(4) -0.003(4) 0.022(5)
C329 0.054(8) 0.067(8) 0.089(8) 0.023(7) 0.019(7) 0.033(7)
C350 0.035(6) 0.055(6) 0.063(5) -0.001(5) 0.000(4) 0.028(5)
C319 0.031(6) 0.067(8) 0.071(6) -0.001(5) 0.005(5) 0.026(6)
C308 0.036(6) 0.047(6) 0.062(5) -0.005(5) -0.007(4) 0.015(5)
C365 0.045(9) 0.082(12) 0.142(15) 0.041(12) -0.022(9) 0.018(8)
C345 0.036(6) 0.052(6) 0.063(6) 0.005(5) 0.004(4) 0.017(5)
C346 0.030(7) 0.094(11) 0.085(8) -0.022(7) 0.003(5) 0.030(7)
N316 0.043(6) 0.054(5) 0.056(4) 0.005(4) 0.002(4) 0.023(5)
C362 0.035(6) 0.046(6) 0.053(5) -0.002(4) -0.008(4) 0.010(5)
C306 0.028(5) 0.052(6) 0.063(5) -0.011(5) -0.002(4) 0.019(5)
C1A 0.049(9) 0.063(9) 0.074(8) 0.015(7) 0.008(6) 0.018(7)
C6A 0.055(8) 0.053(7) 0.050(5) 0.007(5) 0.003(5) 0.026(7)
C5A 0.029(6) 0.060(8) 0.059(6) 0.009(5) 0.010(5) 0.023(6)
C4A 0.062(9) 0.068(9) 0.051(6) 0.010(6) 0.005(5) 0.040(8)
C3A 0.048(8) 0.060(8) 0.074(7) 0.016(6) 0.014(6) 0.040(7)
C2A 0.065(10) 0.077(10) 0.064(7) 0.019(7) 0.006(6) 0.046(9)
C335 0.044(7) 0.060(7) 0.069(6) 0.012(5) 0.012(5) 0.022(6)
C347 0.038(7) 0.099(12) 0.075(7) -0.011(7) 0.001(5) 0.042(8)
C343 0.035(6) 0.059(7) 0.064(6) 0.002(5) -0.002(4) 0.028(5)
C358 0.028(5) 0.057(6) 0.055(5) -0.004(4) -0.006(4) 0.021(5)
N318 0.039(6) 0.080(8) 0.055(5) 0.000(5) -0.003(4) 0.030(5)
C307 0.024(5) 0.051(6) 0.069(6) 0.007(5) -0.003(4) 0.010(5)
C355 0.031(6) 0.062(8) 0.085(8) 0.000(6) -0.009(5) 0.011(6)
C321 0.031(6) 0.053(6) 0.052(5) -0.010(4) -0.003(4) 0.012(5)
C339 0.029(6) 0.049(6) 0.063(5) -0.001(5) 0.000(4) 0.014(5)
C349 0.026(6) 0.076(9) 0.095(9) -0.010(7) -0.009(5) 0.021(6)
C301 0.034(7) 0.101(12) 0.077(7) -0.038(7) -0.012(5) 0.032(8)
C356 0.051(8) 0.048(7) 0.074(7) -0.003(5) -0.020(6) 0.009(6)
N317 0.025(5) 0.066(6) 0.073(5) 0.012(5) 0.003(4) 0.020(5)
C333 0.043(7) 0.075(8) 0.056(5) 0.008(5) 0.011(4) 0.035(6)
C340 0.046(8) 0.069(9) 0.077(7) -0.036(7) 0.000(6) 0.009(7)
C303 0.046(7) 0.063(8) 0.063(6) -0.007(5) -0.006(5) 0.025(6)
C369 0.034(6) 0.063(7) 0.064(6) 0.006(5) -0.015(4) 0.018(6)
C310 0.023(6) 0.072(8) 0.075(7) -0.003(6) -0.006(4) 0.020(6)
C353 0.036(6) 0.051(6) 0.055(5) -0.001(4) 0.003(4) 0.017(5)
C363 0.042(7) 0.049(6) 0.060(5) 0.004(5) -0.001(5) 0.017(5)
C372 0.056(10) 0.16(2) 0.092(11) 0.067(14) -0.034(9) -0.024(12)
C312 0.055(8) 0.077(9) 0.066(6) 0.007(6) 0.000(5) 0.042(7)
C318 0.051(8) 0.065(8) 0.086(8) -0.019(6) -0.006(6) 0.041(7)
C354 0.032(6) 0.065(7) 0.061(6) -0.002(5) -0.002(4) 0.020(6)
C325 0.029(5) 0.048(6) 0.060(5) -0.004(4) -0.008(4) 0.006(5)
C328 0.067(10) 0.075(9) 0.083(8) 0.015(7) 0.030(7) 0.040(8)
C313 0.031(6) 0.053(6) 0.071(6) -0.009(5) -0.009(4) 0.022(5)
C311 0.032(6) 0.069(8) 0.068(6) 0.000(5) -0.004(5) 0.024(6)
C304 0.038(7) 0.073(9) 0.074(7) -0.024(6) -0.009(5) 0.024(6)
C13A 0.073(17) 0.15(3) 0.122(17) -0.018(17) 0.025(13) 0.052(18)
C7A 0.061(9) 0.078(10) 0.060(7) 0.028(7) 0.018(6) 0.041(8)
C12A 0.052(9) 0.081(11) 0.073(8) 0.027(8) 0.013(7) 0.023(8)
C11A 0.060(11) 0.108(16) 0.091(11) 0.046(11) 0.022(9) 0.036(11)
C10A 0.060(11) 0.108(15) 0.080(9) 0.042(10) 0.019(8) 0.043(11)
C9A 0.066(11) 0.097(14) 0.072(9) 0.023(9) 0.019(8) 0.034(11)
C8A 0.055(10) 0.089(12) 0.073(8) 0.017(8) 0.016(7) 0.031(9)
C370 0.037(6) 0.046(6) 0.065(6) 0.001(5) -0.014(5) 0.008(5)
C327 0.032(6) 0.063(7) 0.061(6) 0.002(5) 0.002(4) 0.016(5)
C361 0.035(6) 0.051(6) 0.062(5) 0.002(5) -0.008(4) 0.015(5)
C332 0.061(8) 0.059(7) 0.064(6) 0.007(5) 0.008(5) 0.033(7)
C371 0.036(8) 0.15(2) 0.098(11) 0.053(13) -0.029(8) -0.016(10)
C364 0.055(10) 0.085(12) 0.105(11) 0.030(10) -0.027(8) 0.006(9)
C330 0.073(10) 0.074(9) 0.078(7) 0.013(7) 0.024(7) 0.044(8)
C316 0.031(7) 0.094(11) 0.072(7) -0.014(7) -0.005(5) 0.027(7)
C348 0.032(7) 0.062(8) 0.103(10) -0.018(7) -0.009(6) 0.008(6)
C315 0.036(7) 0.080(10) 0.107(10) -0.047(8) -0.015(6) 0.036(7)
C338 0.051(8) 0.070(9) 0.069(7) -0.002(6) 0.005(5) 0.030(7)
C317 0.040(7) 0.060(7) 0.083(7) -0.026(6) -0.017(5) 0.030(6)
C331 0.071(10) 0.064(8) 0.079(7) 0.019(6) 0.026(7) 0.041(8)
C366 0.055(9) 0.067(9) 0.098(10) 0.022(8) -0.025(7) 0.009(8)
C314 0.049(9) 0.084(11) 0.112(11) -0.046(9) -0.023(7) 0.038(9)
C367 0.081(12) 0.060(9) 0.092(9) 0.022(8) -0.031(9) 0.003(8)
C7B 0.089(14) 0.088(12) 0.066(9) 0.018(9) 0.001(9) 0.034(11)
C8B 0.094(16) 0.092(14) 0.087(12) 0.038(11) 0.012(11) 0.027(13)
C9B 0.079(14) 0.091(14) 0.080(11) 0.008(11) 0.022(10) 0.030(12)
C10B 0.071(11) 0.041(8) 0.027(5) -0.004(5) 0.034(6) 0.018(7)
C11B 0.121(18) 0.088(15) 0.061(10) -0.005(10) 0.022(11) 0.000(15)
C12B 0.120(19) 0.099(16) 0.072(11) -0.006(11) 0.008(12) 0.013(16)
C2B 0.118(18) 0.058(11) 0.068(10) -0.013(9) -0.004(11) 0.037(12)
C1B 0.092(15) 0.049(9) 0.075(10) 0.003(8) 0.001(10) 0.039(10)
C6B 0.084(14) 0.062(11) 0.085(11) 0.021(9) 0.014(10) 0.044(10)
C5B 0.090(14) 0.052(10) 0.097(12) 0.009(9) 0.020(10) 0.047(10)
C4B 0.088(13) 0.052(9) 0.069(9) -0.001(7) 0.011(9) 0.042(9)
C3B 0.122(18) 0.073(12) 0.073(11) 0.027(10) 0.001(11) 0.026(13)
O1B 0.084(16) 0.118(18) 0.118(14) 0.033(13) 0.027(12) 0.053(14)
C342 0.023(5) 0.048(6) 0.062(5) 0.006(4) 0.005(4) 0.020(4)
Zn46 0.0379(9) 0.074(3) 0.0525(8) -0.0122(17) -0.0081(6) 0.0368(19)
I411 0.062(6) 0.055(4) 0.032(4) -0.008(3) -0.002(3) 0.038(4)
I412 0.077(11) 0.144(14) 0.094(12) -0.024(8) -0.005(6) 0.079(11)
I306 0.036(2) 0.065(2) 0.089(2) -0.0240(17) -0.0157(15) 0.0259(16)
Zn33 0.029(3) 0.060(3) 0.040(5) -0.012(4) 0.003(3) 0.015(3)
I305 0.042(2) 0.079(4) 0.0681(17) 0.0036(19) 0.0044(12) 0.0224(17)
I301 0.0370(18) 0.0578(18) 0.0644(15) 0.0061(14) -0.0056(11) 0.0231(13)
Zn31 0.020(3) 0.047(3) 0.057(3) -0.018(2) -0.0031(18) 0.010(2)
I302 0.0536(12) 0.0589(12) 0.0583(9) 0.0140(9) 0.0128(8) 0.0257(9)
Zn42 0.057(14) 0.13(3) 0.18(3) 0.06(2) 0.015(18) 0.052(17)
I403 0.115(11) 0.062(6) 0.31(2) 0.002(9) -0.095(14) 0.024(6)
I404 0.109(11) 0.142(14) 0.127(12) 0.056(10) 0.046(9) 0.100(11)
Zn44 0.030(10) 0.15(3) 0.15(2) 0.020(17) 0.023(10) 0.044(14)
I407 0.067(8) 0.091(12) 0.180(14) 0.044(10) 0.050(9) 0.053(8)
I408 0.052(4) 0.070(7) 0.124(8) 0.007(5) -0.014(3) 0.020(5)
C13B 0.14(3) 0.12(3) 0.16(3) 0.08(3) -0.05(3) 0.00(3)
Zn35 0.047(7) 0.060(6) 0.079(6) 0.023(4) 0.005(4) 0.027(5)
I310 0.0278(18) 0.0408(14) 0.0640(16) -0.0038(13) -0.0017(12) 0.0105(12)
I309 0.114(6) 0.109(5) 0.109(4) 0.018(4) 0.001(4) 0.032(5)

loop_
_atom_type_symbol
_atom_type_description
_atom_type_scat_dispersion_real
_atom_type_scat_dispersion_imag
_atom_type_scat_source
C C 0.0181 0.0091 'International Tables Vol C Tables 4.2.6.8 and 6.1.1.4'
H H 0.0000 0.0000 'International Tables Vol C Tables 4.2.6.8 and 6.1.1.4'
I I -0.3257 6.8362 'International Tables Vol C Tables 4.2.6.8 and 6.1.1.4'
N N 0.0311 0.0180 'International Tables Vol C Tables 4.2.6.8 and 6.1.1.4'
O O 0.0492 0.0322 'International Tables Vol C Tables 4.2.6.8 and 6.1.1.4'
Zn Zn -1.5491 0.6778 'International Tables Vol C Tables 4.2.6.8 and 6.1.1.4'

loop_
_exptl_crystal_face_index_h
_exptl_crystal_face_index_k
_exptl_crystal_face_index_l
_exptl_crystal_face_perp_dist
0 -1 0 0.0895
-1 1 0 0.1080
1 -1 0 0.1573
0 0 1 0.0380
0 0 -1 0.0343
-2 1 0 0.1411
2 -1 0 0.1392
0 1 2 0.0495
1 0 1 0.1209
0 -1 -2 0.0667
0 1 -1 0.0513
-1 1 -1 0.1004
0 -1 2 0.0627
1 0 0 0.1263

loop_
_geom_angle_atom_site_label_1
_geom_angle_atom_site_label_2
_geom_angle_atom_site_label_3
_geom_angle
_geom_angle_site_symmetry_1
_geom_angle_site_symmetry_3
_geom_angle_publ_flag
I401 Zn41 I402 131.6(8) . . ?
N324 Zn41 I401 104.1(6) . . ?
N324 Zn41 I402 104.4(7) . . ?
N301 Zn41 I401 110.1(7) . . ?
N301 Zn41 I402 102.8(6) . . ?
N301 Zn41 N324 99.3(8) . . ?
I405 Zn43 I406 129.9(11) . . ?
N307 Zn43 I405 104.3(13) . . ?
N307 Zn43 I406 102.7(10) . . ?
N306 Zn43 I405 114.3(13) . . ?
N306 Zn43 I406 104.3(14) . . ?
N306 Zn43 N307 94.9(10) . . ?
I410 Zn45 I409 127.2(4) . . ?
N313 Zn45 I410 104.8(5) . . ?
N313 Zn45 I409 106.8(5) . . ?
N312 Zn45 I410 105.3(6) . . ?
N312 Zn45 I409 108.3(4) . . ?
N312 Zn45 N313 101.8(6) . . ?
I307 Zn34 I308 125.91(17) . . ?
N311 Zn34 I307 105.5(4) . . ?
N311 Zn34 I308 104.5(4) . . ?
N311 Zn34 N317 101.9(4) . 1_665 ?
N317 Zn34 I307 108.1(4) 1_665 . ?
N317 Zn34 I308 108.3(4) 1_665 . ?
I304 Zn32 I303 124.6(2) . . ?
N323 Zn32 I304 106.1(4) 1_666 . ?
N323 Zn32 I303 108.3(4) 1_666 . ?
N305 Zn32 I304 107.5(4) . . ?
N305 Zn32 I303 107.9(4) . . ?
N305 Zn32 N323 99.6(5) . 1_666 ?
I311 Zn36 I312 128.5(3) . . ?
N319 Zn36 I311 108.1(4) . . ?
N319 Zn36 I312 102.6(4) . . ?
N319 Zn36 N318 96.1(4) . . ?
N318 Zn36 I311 109.0(4) . . ?
N318 Zn36 I312 107.6(4) . . ?
Zn32 N323 Zn42 10.0(12) 1_444 1_444 ?
C365 N323 Zn32 121.3(12) . 1_444 ?
C365 N323 C366 118.7(13) . . ?
C365 N323 Zn42 127.3(16) . 1_444 ?
C366 N323 Zn32 119.9(9) . 1_444 ?
C366 N323 Zn42 113.8(15) . 1_444 ?
C323 N307 Zn43 117.4(12) . . ?
C323 N307 C319 120.8(11) . . ?
C323 N307 Zn33 121.9(10) . . ?
C323 N307 Zn53 140.1(17) . . ?
C319 N307 Zn43 120.4(12) . . ?
C319 N307 Zn33 116.4(11) . . ?
C319 N307 Zn53 98.9(16) . . ?
C324 N308 C326 114.2(10) . . ?
C308 N302 C306 114.4(10) . . ?
C360 N321 H321 122.5 . . ?
C360 N321 C361 115.0(10) . . ?
C361 N321 H321 122.5 . . ?
C307 N303 C306 113.2(10) . . ?
C341 N313 Zn45 121.1(10) . . ?
C341 N313 C337 116.9(11) . . ?
C341 N313 Zn35 120.7(10) . . ?
C341 N313 Zn55 107.4(13) . . ?
C337 N313 Zn45 121.8(9) . . ?
C337 N313 Zn35 122.2(9) . . ?
C337 N313 Zn55 134.2(12) . . ?
C360 N320 H320 121.8 . . ?
C362 N320 H320 121.8 . . ?
C362 N320 C360 116.4(10) . . ?
C368 N324 Zn41 125.5(9) . . ?
C368 N324 C372 116.5(13) . . ?
C368 N324 Zn31 126.1(9) . . ?
C372 N324 Zn41 118.0(10) . . ?
C372 N324 Zn31 117.4(9) . . ?
C342 N315 C343 114.5(10) . . ?
C312 N305 Zn32 123.0(10) . . ?
C312 N305 Zn42 113.1(15) . . ?
C311 N305 Zn32 116.6(9) . . ?
C311 N305 C312 120.3(11) . . ?
C311 N305 Zn42 126.5(14) . . ?
C5A O1A H1A 109.5 . . ?
C325 N310 C326 116.1(10) . . ?
C329 N311 Zn34 121.3(10) . . ?
C329 N311 Zn44 115.3(15) . . ?
C330 N311 Zn34 121.6(9) . . ?
C330 N311 C329 116.9(11) . . ?
C330 N311 Zn44 127.8(14) . . ?
C336 N312 Zn45 117.3(9) . . ?
C336 N312 Zn35 116.9(9) . . ?
C336 N312 Zn55 96.0(19) . . ?
C332 N312 Zn45 124.2(9) . . ?
C332 N312 C336 118.3(11) . . ?
C332 N312 Zn35 124.6(9) . . ?
C332 N312 Zn55 146(2) . . ?
C335 C334 C326 121.5(12) . . ?
C335 C334 C333 116.0(12) . . ?
C333 C334 C326 122.2(11) . . ?
C324 N309 C325 114.2(11) . . ?
N314 C344 C352 118.3(9) . . ?
N314 C344 N316 123.4(9) . . ?
N316 C344 C352 118.2(10) . . ?
N308 C324 C321 116.3(10) . . ?
N309 C324 N308 126.9(11) . . ?
N309 C324 C321 116.8(11) . . ?
N312 C336 H336 119.9 . . ?
N312 C336 C335 120.2(11) . . ?
C335 C336 H336 119.9 . . ?
C310 C309 C307 119.0(11) . . ?
C310 C309 C313 118.1(11) . . ?
C313 C309 C307 122.4(11) . . ?
C351 C352 C344 123.1(10) . . ?
C351 C352 C353 117.6(10) . . ?
C353 C352 C344 119.3(10) . . ?
N313 C341 H341 118.4 . . ?
N313 C341 C340 123.2(13) . . ?
C340 C341 H341 118.4 . . ?
N307 C323 H323 119.0 . . ?
N307 C323 C322 121.9(12) . . ?
C322 C323 H323 119.0 . . ?
N308 C326 C334 118.6(11) . . ?
N310 C326 N308 124.1(12) . . ?
N310 C326 C334 117.3(11) . . ?
C359 N319 Zn36 122.1(9) . . ?
C359 N319 C355 116.9(11) . . ?
C359 N319 Zn46 131.4(13) . . ?
C359 N319 Zn56 144(3) . . ?
C355 N319 Zn36 121.0(9) . . ?
C355 N319 Zn46 111.6(13) . . ?
C355 N319 Zn56 98(3) . . ?
C358 C357 C360 122.4(11) . . ?
C358 C357 C356 118.0(12) . . ?
C356 C357 C360 119.5(12) . . ?
C361 N322 C362 115.1(10) . . ?
C318 N306 Zn43 124.8(14) . . ?
C318 N306 Zn33 121.5(11) . . ?
C318 N306 Zn53 127.1(19) . . ?
C314 N306 Zn43 117.0(13) . . ?
C314 N306 C318 117.1(13) . . ?
C314 N306 Zn33 121.3(12) . . ?
C314 N306 Zn53 114.1(19) . . ?
N319 C359 H359 118.5 . . ?
N319 C359 C358 122.9(13) . . ?
C358 C359 H359 118.5 . . ?
C305 N301 Zn41 124.0(11) . . ?
C305 N301 C301 119.8(13) . . ?
C305 N301 Zn31 124.7(10) . . ?
C301 N301 Zn41 115.5(10) . . ?
C301 N301 Zn31 114.9(9) . . ?
C319 C320 H32A 120.3 . . ?
C321 C320 H32A 120.3 . . ?
C321 C320 C319 119.4(12) . . ?
C307 N304 C308 112.1(11) . . ?
C342 N314 C344 114.3(9) . . ?
C301 C302 H302 121.2 . . ?
C303 C302 H302 121.2 . . ?
C303 C302 C301 117.6(13) . . ?
N324 C368 H368 118.6 . . ?
N324 C368 C369 122.8(12) . . ?
C369 C368 H368 118.6 . . ?
N301 C305 H305 118.4 . . ?
N301 C305 C304 123.1(14) . . ?
C304 C305 H305 118.4 . . ?
N313 C337 H337 117.9 . . ?
C338 C337 N313 124.2(12) . . ?
C338 C337 H337 117.9 . . ?
N321 C360 N320 123.8(10) . . ?
N321 C360 C357 117.2(11) . . ?
N320 C360 C357 119.0(10) . . ?
C352 C351 H351 120.3 . . ?
C350 C351 C352 119.5(11) . . ?
C350 C351 H351 120.3 . . ?
C323 C322 H322 120.4 . . ?
C321 C322 C323 119.2(12) . . ?
C321 C322 H322 120.4 . . ?
N311 C329 H329 118.6 . . ?
N311 C329 C328 122.7(13) . . ?
C328 C329 H329 118.6 . . ?
C351 C350 H350 119.1 . . ?
N318 C350 C351 121.7(11) . . ?
N318 C350 H350 119.1 . . ?
N307 C319 C320 119.4(13) . . ?
N307 C319 H319 120.3 . . ?
C320 C319 H319 120.3 . . ?
N302 C308 N304 125.5(11) . . ?
N302 C308 C316 117.0(12) . . ?
N304 C308 C316 117.5(12) . . ?
N323 C365 H365 117.9 . . ?
N323 C365 C364 124.1(18) . . ?
C364 C365 H365 117.9 . . ?
C346 C345 C343 121.4(12) . . ?
C346 C345 C349 116.4(12) . . ?
C349 C345 C343 122.1(12) . . ?
C345 C346 H346 119.7 . . ?
C347 C346 C345 120.5(14) . . ?
C347 C346 H346 119.7 . . ?
C343 N316 C344 115.3(10) . . ?
N320 C362 N322 124.7(11) . . ?
N320 C362 C370 119.1(10) . 1_434 ?
N322 C362 C370 116.2(10) . 1_434 ?
N302 C306 N303 126.1(11) . . ?
N302 C306 C303 118.1(11) . . ?
N303 C306 C303 115.7(11) . . ?
C6A C1A H1AA 120.0 . . ?
C6A C1A C2A 120.0 . . ?
C2A C1A H1AA 120.0 . . ?
C1A C6A I2A 120.3(4) . . ?
C1A C6A C5A 120.0 . . ?
C5A C6A I2A 119.7(4) . . ?
O1A C5A C6A 119.0(7) . . ?
O1A C5A C4A 121.0(6) . . ?
C4A C5A C6A 120.0 . . ?
C5A C4A C3A 120.0 . . ?
C5A C4A C7A 118.2(6) . . ?
C3A C4A C7A 121.6(6) . . ?
C4A C3A H3A 120.0 . . ?
C4A C3A C2A 120.0 . . ?
C2A C3A H3A 120.0 . . ?
C1A C2A I1A 118.2(4) . . ?
C3A C2A I1A 121.8(4) . . ?
C3A C2A C1A 120.0 . . ?
C334 C335 C336 121.1(12) . . ?
C334 C335 H335 119.4 . . ?
C336 C335 H335 119.5 . . ?
C346 C347 H347 119.8 . . ?
N317 C347 C346 120.4(13) . . ?
N317 C347 H347 119.8 . . ?
N315 C343 C345 120.0(11) . . ?
N315 C343 N316 125.6(11) . . ?
N316 C343 C345 114.3(11) . . ?
C357 C358 C359 119.2(12) . . ?
C357 C358 H358 120.4 . . ?
C359 C358 H358 120.4 . . ?
C350 N318 Zn36 125.0(9) . . ?
C350 N318 C354 121.1(11) . . ?
C350 N318 Zn46 122.0(14) . . ?
C350 N318 Zn56 115(2) . . ?
C354 N318 Zn36 113.9(9) . . ?
C354 N318 Zn46 116.7(14) . . ?
C354 N318 Zn56 121(2) . . ?
N303 C307 C309 115.6(11) . . ?
N303 C307 N304 128.4(12) . . ?
N304 C307 C309 116.1(12) . . ?
N319 C355 H355 117.9 . . ?
N319 C355 C356 124.3(13) . . ?
C356 C355 H355 117.9 . . ?
C320 C321 C324 119.8(11) . . ?
C320 C321 C322 119.3(11) . . ?
C322 C321 C324 120.9(12) . . ?
C340 C339 C338 118.0(12) . . ?
C340 C339 C342 120.5(11) . . ?
C338 C339 C342 121.5(11) . . ?
C345 C349 H349 120.4 . . ?
C348 C349 C345 119.1(15) . . ?
C348 C349 H349 120.4 . . ?
N301 C301 C302 121.5(12) . . ?
N301 C301 H301 119.3 . . ?
C302 C301 H301 119.3 . . ?
C357 C356 H356 120.8 . . ?
C355 C356 C357 118.5(14) . . ?
C355 C356 H356 120.8 . . ?
Zn34 N317 Zn44 8.7(16) 1_445 1_445 ?
C347 N317 Zn34 121.7(9) . 1_445 ?
C347 N317 Zn44 113.4(17) . 1_445 ?
C348 N317 Zn34 118.4(10) . 1_445 ?
C348 N317 C347 119.8(11) . . ?
C348 N317 Zn44 126.8(18) . 1_445 ?
C334 C333 H333 120.1 . . ?
C332 C333 C334 119.8(11) . . ?
C332 C333 H333 120.1 . . ?
C341 C340 C339 119.6(13) . . ?
C341 C340 H340 120.2 . . ?
C339 C340 H340 120.2 . . ?
C302 C303 C306 118.2(12) . . ?
C304 C303 C302 119.1(13) . . ?
C304 C303 C306 122.7(12) . . ?
C368 C369 H369 119.4 . . ?
C368 C369 C370 121.2(11) . . ?
C370 C369 H369 119.4 . . ?
C309 C310 H310 120.6 . . ?
C309 C310 C311 118.9(12) . . ?
C311 C310 H310 120.6 . . ?
C352 C353 H353 120.5 . . ?
C354 C353 C352 118.9(11) . . ?
C354 C353 H353 120.5 . . ?
C364 C363 C361 120.4(12) . . ?
C367 C363 C361 121.3(13) . . ?
C367 C363 C364 118.0(13) . . ?
N324 C372 H372 117.8 . . ?
N324 C372 C371 124.5(14) . . ?
C371 C372 H372 117.8 . . ?
N305 C312 H312 120.0 . . ?
N305 C312 C313 120.0(13) . . ?
C313 C312 H312 120.0 . . ?
N306 C318 H318 118.1 . . ?
N306 C318 C317 123.8(13) . . ?
C317 C318 H318 118.1 . . ?
N318 C354 C353 121.1(12) . . ?
N318 C354 H354 119.4 . . ?
C353 C354 H354 119.4 . . ?
N310 C325 N309 124.4(11) . . ?
N310 C325 C327 118.4(11) . . ?
N309 C325 C327 117.1(11) . . ?
C329 C328 H328 120.6 . . ?
C327 C328 C329 118.8(13) . . ?
C327 C328 H328 120.6 . . ?
C309 C313 C312 120.1(11) . . ?
C309 C313 H313 120.0 . . ?
C312 C313 H313 120.0 . . ?
N305 C311 C310 122.5(12) . . ?
N305 C311 H311 118.8 . . ?
C310 C311 H311 118.8 . . ?
C305 C304 H304 120.7 . . ?
C303 C304 C305 118.6(13) . . ?
C303 C304 H304 120.7 . . ?
H13A C13A H13B 109.5 . . ?
H13A C13A H13C 109.5 . . ?
H13B C13A H13C 109.5 . . ?
C8A C13A H13A 109.5 . . ?
C8A C13A H13B 109.5 . . ?
C8A C13A H13C 109.5 . . ?
C12A C7A C4A 118.6(8) . . ?
C12A C7A C8A 120.0 . . ?
C8A C7A C4A 121.4(8) . . ?
C7A C12A H12A 120.0 . . ?
C7A C12A C11A 120.0 . . ?
C11A C12A H12A 120.0 . . ?
C12A C11A H11A 120.0 . . ?
C10A C11A C12A 120.0 . . ?
C10A C11A H11A 120.0 . . ?
C11A C10A H10A 120.0 . . ?
C11A C10A C9A 120.0 . . ?
C9A C10A H10A 120.0 . . ?
C10A C9A H9A 120.0 . . ?
C10A C9A C8A 120.0 . . ?
C8A C9A H9A 120.0 . . ?
C7A C8A C13A 119.8(12) . . ?
C9A C8A C13A 120.1(12) . . ?
C9A C8A C7A 120.0 . . ?
C369 C370 C362 124.3(10) . 1_676 ?
C369 C370 C371 116.3(13) . . ?
C371 C370 C362 119.4(13) . 1_676 ?
C328 C327 C325 120.5(12) . . ?
C328 C327 C331 118.5(12) . . ?
C331 C327 C325 120.9(13) . . ?
N321 C361 C363 117.0(11) . . ?
N322 C361 N321 124.8(11) . . ?
N322 C361 C363 118.0(10) . . ?
N312 C332 H332 117.8 . . ?
C333 C332 N312 124.3(12) . . ?
C333 C332 H332 117.8 . . ?
C372 C371 C370 118.8(16) . . ?
C372 C371 H371 120.6 . . ?
C370 C371 H371 120.6 . . ?
C365 C364 C363 117.6(15) . . ?
C365 C364 H364 121.2 . . ?
C363 C364 H364 121.2 . . ?
N311 C330 H330 117.7 . . ?
N311 C330 C331 124.6(13) . . ?
C331 C330 H330 117.7 . . ?
C315 C316 C308 119.8(14) . . ?
C317 C316 C308 124.2(13) . . ?
C317 C316 C315 115.6(14) . . ?
C349 C348 H348 118.1 . . ?
N317 C348 C349 123.7(14) . . ?
N317 C348 H348 118.1 . . ?
C316 C315 H315 120.3 . . ?
C314 C315 C316 119.4(14) . . ?
C314 C315 H315 120.3 . . ?
C337 C338 C339 118.2(13) . . ?
C337 C338 H338 120.9 . . ?
C339 C338 H338 120.9 . . ?
C318 C317 C316 119.5(13) . . ?
C318 C317 H317 120.2 . . ?
C316 C317 H317 120.2 . . ?
C327 C331 H331 120.8 . . ?
C330 C331 C327 118.4(13) . . ?
C330 C331 H331 120.8 . . ?
N323 C366 H366 120.1 . . ?
N323 C366 C367 119.9(14) . . ?
C367 C366 H366 120.1 . . ?
N306 C314 C315 124.1(15) . . ?
N306 C314 H314 118.0 . . ?
C315 C314 H314 118.0 . . ?
C363 C367 C366 121.1(16) . . ?
C363 C367 H367 119.5 . . ?
C366 C367 H367 119.5 . . ?
C8B C7B C12B 120.0 . . ?
C8B C7B C4B 121.8(14) . . ?
C12B C7B C4B 118.0(14) . . ?
C7B C8B C9B 120.0 . . ?
C7B C8B C13B 128(2) . . ?
C9B C8B C13B 111(2) . . ?
C8B C9B H9B 120.0 . . ?
C8B C9B C10B 120.0 . . ?
C10B C9B H9B 120.0 . . ?
C9B C10B H10B 120.0 . . ?
C11B C10B C9B 120.0 . . ?
C11B C10B H10B 120.0 . . ?
C10B C11B H11B 120.0 . . ?
C10B C11B C12B 120.0 . . ?
C12B C11B H11B 120.0 . . ?
C7B C12B H12B 120.0 . . ?
C11B C12B C7B 120.0 . . ?
C11B C12B H12B 120.0 . . ?
C1B C2B I1B 119.1(9) . . ?
C1B C2B C3B 120.0 . . ?
C3B C2B I1B 120.9(9) . . ?
C2B C1B H1B 120.0 . . ?
C6B C1B C2B 120.0 . . ?
C6B C1B H1B 120.0 . . ?
C1B C6B I2B 118.1(8) . . ?
C1B C6B C5B 120.0 . . ?
C5B C6B I2B 121.9(8) . . ?
C6B C5B C4B 120.0 . . ?
O1B C5B C6B 120.8(15) . . ?
O1B C5B C4B 119.1(15) . . ?
C5B C4B C7B 123.6(12) . . ?
C3B C4B C7B 116.1(12) . . ?
C3B C4B C5B 120.0 . . ?
C2B C3B H3B 120.0 . . ?
C4B C3B C2B 120.0 . . ?
C4B C3B H3B 120.0 . . ?
C5B O1B H1BA 109.5 . . ?
N315 C342 N314 126.6(11) . . ?
N315 C342 C339 118.7(10) . . ?
N314 C342 C339 114.7(9) . . ?
N319 Zn46 I411 96.5(13) . . ?
N319 Zn46 I412 112.7(16) . . ?
N318 Zn46 N319 104.9(15) . . ?
N318 Zn46 I411 102.8(15) . . ?
N318 Zn46 I412 124.4(18) . . ?
I412 Zn46 I411 111.7(13) . . ?
N307 Zn33 N306 101.1(8) . . ?
N307 Zn33 I306 113.1(8) . . ?
N307 Zn33 I305 109.6(11) . . ?
N306 Zn33 I306 103.8(10) . . ?
N306 Zn33 I305 104.6(8) . . ?
I306 Zn33 I305 121.8(7) . . ?
N324 Zn31 N301 100.4(5) . . ?
N324 Zn31 I301 106.5(4) . . ?
N324 Zn31 I302 108.7(4) . . ?
N301 Zn31 I301 109.7(4) . . ?
N301 Zn31 I302 99.3(4) . . ?
I301 Zn31 I302 128.7(3) . . ?
N307 Zn53 N306 96(2) . . ?
N307 Zn53 I506 121(3) . . ?
N307 Zn53 I505 96(2) . . ?
N306 Zn53 I506 121(2) . . ?
N306 Zn53 I505 89.7(19) . . ?
I506 Zn53 I505 125(3) . . ?
N323 Zn42 N305 97.5(17) 1_666 . ?
N323 Zn42 I403 98.0(16) 1_666 . ?
N323 Zn42 I404 115.2(19) 1_666 . ?
N305 Zn42 I403 100.4(17) . . ?
N305 Zn42 I404 115.0(18) . . ?
I404 Zn42 I403 125.9(19) . . ?
N319 Zn56 N318 98(4) . . ?
N319 Zn56 I512 125(4) . . ?
N319 Zn56 I511 94(3) . . ?
N318 Zn56 I512 115(4) . . ?
N318 Zn56 I511 96(3) . . ?
I512 Zn56 I511 123(4) . . ?
N311 Zn44 I407 113.1(16) . . ?
N311 Zn44 I408 102.9(18) . . ?
N317 Zn44 N311 99.5(15) 1_665 . ?
N317 Zn44 I407 113.7(18) 1_665 . ?
N317 Zn44 I408 98.8(16) 1_665 . ?
I408 Zn44 I407 125.2(15) . . ?
C8B C13B H13D 109.5 . . ?
C8B C13B H13E 109.5 . . ?
C8B C13B H13F 109.5 . . ?
H13D C13B H13E 109.5 . . ?
H13D C13B H13F 109.5 . . ?
H13E C13B H13F 109.5 . . ?
N313 Zn35 I310 104.6(5) . . ?
N313 Zn35 I309 105.6(5) . . ?
N312 Zn35 N313 101.5(6) . . ?
N312 Zn35 I310 106.1(5) . . ?
N312 Zn35 I309 107.6(5) . . ?
I309 Zn35 I310 128.3(4) . . ?
N313 Zn55 I510 122(3) . . ?
N313 Zn55 I509 92(2) . . ?
N312 Zn55 N313 101.7(13) . . ?
N312 Zn55 I510 107(3) . . ?
N312 Zn55 I509 75(3) . . ?
I510 Zn55 I509 143(3) . . ?

loop_
_geom_bond_atom_site_label_1
_geom_bond_atom_site_label_2
_geom_bond_distance
_geom_bond_site_symmetry_2
_geom_bond_publ_flag
I401 Zn41 2.484(17) . ?
I410 Zn45 2.506(14) . ?
I304 Zn32 2.526(5) . ?
I307 Zn34 2.541(6) . ?
I2A C6A 2.094(6) . ?
I402 Zn41 2.535(16) . ?
I308 Zn34 2.556(6) . ?
I405 Zn43 2.51(3) . ?
I303 Zn32 2.540(5) . ?
I406 Zn43 2.54(4) . ?
I409 Zn45 2.546(11) . ?
I311 Zn36 2.469(7) . ?
I1A C2A 2.077(6) . ?
I312 Zn36 2.575(7) . ?
Zn41 N324 2.095(18) . ?
Zn41 N301 2.079(18) . ?
Zn43 N307 2.26(2) . ?
Zn43 N306 2.03(3) . ?
Zn45 N313 2.062(13) . ?
Zn45 N312 2.054(14) . ?
Zn34 N311 2.057(11) . ?
Zn34 N317 2.087(11) 1_665 ?
Zn32 N323 2.076(12) 1_666 ?
Zn32 N305 2.071(12) . ?
Zn36 N319 2.095(11) . ?
Zn36 N318 2.121(12) . ?
I2B C6B 2.062(14) . ?
I1B C2B 2.052(10) . ?
N323 C365 1.30(2) . ?
N323 C366 1.31(2) . ?
N323 Zn42 2.11(4) 1_444 ?
N307 C323 1.323(17) . ?
N307 C319 1.353(18) . ?
N307 Zn33 1.992(17) . ?
N307 Zn53 2.05(6) . ?
N308 C324 1.339(18) . ?
N308 C326 1.365(16) . ?
N302 C308 1.318(18) . ?
N302 C306 1.332(16) . ?
N321 H321 0.8800 . ?
N321 C360 1.335(16) . ?
N321 C361 1.366(15) . ?
N303 C306 1.355(16) . ?
N303 C307 1.283(18) . ?
N313 C341 1.340(18) . ?
N313 C337 1.360(19) . ?
N313 Zn35 2.068(14) . ?
N313 Zn55 2.06(3) . ?
N320 H320 0.8800 . ?
N320 C360 1.349(17) . ?
N320 C362 1.331(15) . ?
N324 C368 1.323(17) . ?
N324 C372 1.34(2) . ?
N324 Zn31 2.056(12) . ?
N315 C343 1.328(17) . ?
N315 C342 1.322(15) . ?
N305 C312 1.352(19) . ?
N305 C311 1.328(18) . ?
N305 Zn42 2.11(4) . ?
O1A H1A 0.8400 . ?
O1A C5A 1.356(12) . ?
N310 C326 1.340(16) . ?
N310 C325 1.340(18) . ?
N311 C329 1.337(19) . ?
N311 C330 1.33(2) . ?
N311 Zn44 2.13(4) . ?
N312 C336 1.358(17) . ?
N312 C332 1.346(18) . ?
N312 Zn35 2.054(14) . ?
N312 Zn55 2.05(3) . ?
C334 C326 1.448(19) . ?
C334 C335 1.396(19) . ?
C334 C333 1.426(19) . ?
N309 C324 1.325(16) . ?
N309 C325 1.363(18) . ?
C344 C352 1.464(14) . ?
C344 N314 1.353(15) . ?
C344 N316 1.361(15) . ?
C324 C321 1.483(16) . ?
C336 H336 0.9500 . ?
C336 C335 1.41(2) . ?
C309 C307 1.496(16) . ?
C309 C310 1.391(18) . ?
C309 C313 1.400(17) . ?
C352 C351 1.400(16) . ?
C352 C353 1.407(16) . ?
C341 H341 0.9500 . ?
C341 C340 1.37(2) . ?
C323 H323 0.9500 . ?
C323 C322 1.383(18) . ?
N319 C359 1.328(18) . ?
N319 C355 1.34(2) . ?
N319 Zn46 2.03(3) . ?
N319 Zn56 1.95(9) . ?
C357 C360 1.447(17) . ?
C357 C358 1.380(19) . ?
C357 C356 1.390(19) . ?
N322 C362 1.338(17) . ?
N322 C361 1.335(17) . ?
N306 C318 1.318(19) . ?
N306 C314 1.30(2) . ?
N306 Zn33 2.10(2) . ?
N306 Zn53 2.22(5) . ?
C359 H359 0.9500 . ?
C359 C358 1.385(16) . ?
N301 C305 1.283(18) . ?
N301 C301 1.32(2) . ?
N301 Zn31 2.082(12) . ?
C320 H32A 0.9500 . ?
C320 C319 1.417(18) . ?
C320 C321 1.38(2) . ?
N304 C308 1.364(17) . ?
N304 C307 1.355(16) . ?
N314 C342 1.342(14) . ?
C302 H302 0.9500 . ?
C302 C301 1.41(2) . ?
C302 C303 1.386(19) . ?
C368 H368 0.9500 . ?
C368 C369 1.36(2) . ?
C305 H305 0.9500 . ?
C305 C304 1.39(2) . ?
C337 H337 0.9500 . ?
C337 C338 1.36(2) . ?
C351 H351 0.9500 . ?
C351 C350 1.366(16) . ?
C322 H322 0.9500 . ?
C322 C321 1.380(19) . ?
C329 H329 0.9500 . ?
C329 C328 1.39(2) . ?
C350 H350 0.9500 . ?
C350 N318 1.307(18) . ?
C319 H319 0.9500 . ?
C308 C316 1.461(19) . ?
C365 H365 0.9500 . ?
C365 C364 1.37(3) . ?
C345 C346 1.388(19) . ?
C345 C343 1.483(17) . ?
C345 C349 1.41(2) . ?
C346 H346 0.9500 . ?
C346 C347 1.38(2) . ?
N316 C343 1.331(16) . ?
C362 C370 1.469(17) 1_434 ?
C306 C303 1.502(18) . ?
C1A H1AA 0.9500 . ?
C1A C6A 1.3900 . ?
C1A C2A 1.3900 . ?
C6A C5A 1.3900 . ?
C5A C4A 1.3900 . ?
C4A C3A 1.3900 . ?
C4A C7A 1.543(10) . ?
C3A H3A 0.9500 . ?
C3A C2A 1.3900 . ?
C335 H335 0.9500 . ?
C347 H347 0.9500 . ?
C347 N317 1.35(2) . ?
C358 H358 0.9500 . ?
N318 C354 1.340(18) . ?
N318 Zn46 1.93(3) . ?
N318 Zn56 2.19(8) . ?
C355 H355 0.9500 . ?
C355 C356 1.36(2) . ?
C339 C340 1.39(2) . ?
C339 C338 1.417(18) . ?
C339 C342 1.485(16) . ?
C349 H349 0.9500 . ?
C349 C348 1.37(2) . ?
C301 H301 0.9500 . ?
C356 H356 0.9500 . ?
N317 C348 1.28(2) . ?
N317 Zn44 2.09(3) 1_445 ?
C333 H333 0.9500 . ?
C333 C332 1.34(2) . ?
C340 H340 0.9500 . ?
C303 C304 1.36(2) . ?
C369 H369 0.9500 . ?
C369 C370 1.385(19) . ?
C310 H310 0.9500 . ?
C310 C311 1.395(18) . ?
C353 H353 0.9500 . ?
C353 C354 1.370(17) . ?
C363 C361 1.476(18) . ?
C363 C364 1.38(2) . ?
C363 C367 1.33(2) . ?
C372 H372 0.9500 . ?
C372 C371 1.36(3) . ?
C312 H312 0.9500 . ?
C312 C313 1.404(19) . ?
C318 H318 0.9500 . ?
C318 C317 1.37(2) . ?
C354 H354 0.9500 . ?
C325 C327 1.463(18) . ?
C328 H328 0.9500 . ?
C328 C327 1.37(2) . ?
C313 H313 0.9500 . ?
C311 H311 0.9500 . ?
C304 H304 0.9500 . ?
C13A H13A 0.9800 . ?
C13A H13B 0.9800 . ?
C13A H13C 0.9800 . ?
C13A C8A 1.46(4) . ?
C7A C12A 1.3900 . ?
C7A C8A 1.3900 . ?
C12A H12A 0.9500 . ?
C12A C11A 1.3900 . ?
C11A H11A 0.9500 . ?
C11A C10A 1.3900 . ?
C10A H10A 0.9500 . ?
C10A C9A 1.3900 . ?
C9A H9A 0.9500 . ?
C9A C8A 1.3900 . ?
C370 C371 1.386(19) . ?
C327 C331 1.393(19) . ?
C332 H332 0.9500 . ?
C371 H371 0.9500 . ?
C364 H364 0.9500 . ?
C330 H330 0.9500 . ?
C330 C331 1.36(2) . ?
C316 C315 1.40(2) . ?
C316 C317 1.38(2) . ?
C348 H348 0.9500 . ?
C315 H315 0.9500 . ?
C315 C314 1.36(2) . ?
C338 H338 0.9500 . ?
C317 H317 0.9500 . ?
C331 H331 0.9500 . ?
C366 H366 0.9500 . ?
C366 C367 1.41(2) . ?
C314 H314 0.9500 . ?
C367 H367 0.9500 . ?
C7B C8B 1.3900 . ?
C7B C12B 1.3900 . ?
C7B C4B 1.510(19) . ?
C8B C9B 1.3900 . ?
C8B C13B 1.55(3) . ?
C9B H9B 0.9500 . ?
C9B C10B 1.3900 . ?
C10B H10B 0.9500 . ?
C10B C11B 1.3900 . ?
C11B H11B 0.9500 . ?
C11B C12B 1.3900 . ?
C12B H12B 0.9500 . ?
C2B C1B 1.3900 . ?
C2B C3B 1.3900 . ?
C1B H1B 0.9500 . ?
C1B C6B 1.3900 . ?
C6B C5B 1.3900 . ?
C5B C4B 1.3900 . ?
C5B O1B 1.346(19) . ?
C4B C3B 1.3900 . ?
C3B H3B 0.9500 . ?
O1B H1BA 0.8400 . ?
Zn46 I411 2.94(4) . ?
Zn46 I412 2.31(5) . ?
I306 Zn33 2.54(2) . ?
Zn33 I305 2.56(2) . ?
I301 Zn31 2.553(7) . ?
Zn31 I302 2.553(7) . ?
I506 Zn53 2.41(5) . ?
I505 Zn53 2.51(6) . ?
Zn42 I403 2.50(5) . ?
Zn42 I404 2.50(4) . ?
I512 Zn56 2.42(9) . ?
I511 Zn56 2.67(10) . ?
Zn44 I407 2.56(5) . ?
Zn44 I408 2.52(4) . ?
C13B H13D 0.9800 . ?
C13B H13E 0.9800 . ?
C13B H13F 0.9800 . ?
Zn35 I310 2.585(12) . ?
Zn35 I309 2.549(13) . ?
I510 Zn55 2.52(3) . ?
I509 Zn55 2.55(3) . ?

loop_
_geom_torsion_atom_site_label_1
_geom_torsion_atom_site_label_2
_geom_torsion_atom_site_label_3
_geom_torsion_atom_site_label_4
_geom_torsion
_geom_torsion_site_symmetry_1
_geom_torsion_site_symmetry_2
_geom_torsion_site_symmetry_3
_geom_torsion_site_symmetry_4
_geom_torsion_publ_flag
I2A C6A C5A O1A 3.0(10) . . . . ?
I2A C6A C5A C4A -179.0(7) . . . . ?
Zn41 N324 C368 C369 -177.7(12) . . . . ?
Zn41 N324 C372 C371 177(3) . . . . ?
Zn41 N301 C305 C304 -165.6(13) . . . . ?
Zn41 N301 C301 C302 169.8(15) . . . . ?
Zn43 N307 C323 C322 -164.9(11) . . . . ?
Zn43 N307 C319 C320 164.8(12) . . . . ?
Zn43 N306 C318 C317 -173.4(16) . . . . ?
Zn43 N306 C314 C315 171(2) . . . . ?
Zn45 N313 C341 C340 173.7(16) . . . . ?
Zn45 N313 C337 C338 -172.2(13) . . . . ?
Zn45 N312 C336 C335 172.0(10) . . . . ?
Zn45 N312 C332 C333 -169.4(12) . . . . ?
Zn34 N311 C329 C328 179.5(14) . . . . ?
Zn34 N311 C330 C331 -177.3(15) . . . . ?
Zn34 N317 C348 C349 -178.6(14) 1_445 . . . ?
Zn32 N323 C365 C364 179(2) 1_444 . . . ?
Zn32 N323 C366 C367 175.9(17) 1_444 . . . ?
Zn32 N305 C312 C313 -178.3(10) . . . . ?
Zn32 N305 C311 C310 176.1(12) . . . . ?
Zn36 N319 C359 C358 -178.1(9) . . . . ?
Zn36 N319 C355 C356 178.7(12) . . . . ?
Zn36 N318 C354 C353 -179.5(10) . . . . ?
I2B C6B C5B C4B -179.1(12) . . . . ?
I2B C6B C5B O1B 5.2(19) . . . . ?
I1B C2B C1B C6B -177.6(12) . . . . ?
I1B C2B C3B C4B 177.6(12) . . . . ?
N323 C365 C364 C363 4(4) . . . . ?
N323 C366 C367 C363 6(4) . . . . ?
N307 C323 C322 C321 0.1(17) . . . . ?
N308 C324 C321 C320 168.2(11) . . . . ?
N308 C324 C321 C322 -10.4(16) . . . . ?
N302 C308 C316 C315 -12(2) . . . . ?
N302 C308 C316 C317 175.7(15) . . . . ?
N302 C306 C303 C302 -176.6(13) . . . . ?
N302 C306 C303 C304 2(2) . . . . ?
N303 C306 C303 C302 1.9(19) . . . . ?
N303 C306 C303 C304 180.0(14) . . . . ?
N313 C341 C340 C339 -1(3) . . . . ?
N313 C337 C338 C339 -2(2) . . . . ?
N324 C368 C369 C370 -2(2) . . . . ?
N324 C372 C371 C370 3(5) . . . . ?
N305 C312 C313 C309 0(2) . . . . ?
O1A C5A C4A C3A 178.0(11) . . . . ?
O1A C5A C4A C7A -6.2(11) . . . . ?
N310 C325 C327 C328 -169.5(14) . . . . ?
N310 C325 C327 C331 8.2(19) . . . . ?
N311 C329 C328 C327 -5(3) . . . . ?
N311 C330 C331 C327 1(3) . . . . ?
N312 C336 C335 C334 -1(2) . . . . ?
C334 C333 C332 N312 -3(2) . . . . ?
N309 C324 C321 C320 -13.1(16) . . . . ?
N309 C324 C321 C322 168.3(11) . . . . ?
N309 C325 C327 C328 12.1(19) . . . . ?
N309 C325 C327 C331 -170.2(13) . . . . ?
C344 C352 C351 C350 -179.0(10) . . . . ?
C344 C352 C353 C354 -179.5(11) . . . . ?
C344 N314 C342 N315 -4.0(16) . . . . ?
C344 N314 C342 C339 178.4(10) . . . . ?
C344 N316 C343 N315 -5.2(17) . . . . ?
C344 N316 C343 C345 174.1(10) . . . . ?
C324 N308 C326 N310 -0.7(16) . . . . ?
C324 N308 C326 C334 -178.8(11) . . . . ?
C324 N309 C325 N310 1.0(16) . . . . ?
C324 N309 C325 C327 179.2(10) . . . . ?
C336 N312 C332 C333 6(2) . . . . ?
C309 C310 C311 N305 4(2) . . . . ?
C352 C344 N314 C342 -178.9(9) . . . . ?
C352 C344 N316 C343 -177.0(10) . . . . ?
C352 C351 C350 N318 -0.9(18) . . . . ?
C352 C353 C354 N318 -2.1(19) . . . . ?
C341 N313 C337 C338 2(2) . . . . ?
C323 N307 C319 C320 -1.5(18) . . . . ?
C323 C322 C321 C324 176.4(10) . . . . ?
C323 C322 C321 C320 -2.2(17) . . . . ?
C326 N308 C324 N309 2.6(18) . . . . ?
C326 N308 C324 C321 -178.9(10) . . . . ?
C326 N310 C325 N309 0.6(16) . . . . ?
C326 N310 C325 C327 -177.6(10) . . . . ?
C326 C334 C335 C336 -170.6(12) . . . . ?
C326 C334 C333 C332 172.6(13) . . . . ?
N319 C359 C358 C357 1.6(17) . . . . ?
N319 C355 C356 C357 -3(2) . . . . ?
N306 C318 C317 C316 2(3) . . . . ?
C359 N319 C355 C356 -1(2) . . . . ?
N301 C305 C304 C303 -3(3) . . . . ?
N304 C308 C316 C315 169.7(16) . . . . ?
N304 C308 C316 C317 -3(2) . . . . ?
N314 C344 C352 C351 -8.6(15) . . . . ?
N314 C344 C352 C353 170.3(10) . . . . ?
N314 C344 N316 C343 0.3(16) . . . . ?
C302 C303 C304 C305 -2(2) . . . . ?
C368 N324 C372 C371 -2(4) . . . . ?
C368 C369 C370 C362 179.7(14) . . . 1_676 ?
C368 C369 C370 C371 2(3) . . . . ?
C305 N301 C301 C302 -1(3) . . . . ?
C337 N313 C341 C340 -1(3) . . . . ?
C360 N321 C361 N322 -2.1(19) . . . . ?
C360 N321 C361 C363 173.0(11) . . . . ?
C360 N320 C362 N322 -4.3(18) . . . . ?
C360 N320 C362 C370 177.3(11) . . . 1_434 ?
C360 C357 C358 C359 178.8(10) . . . . ?
C360 C357 C356 C355 -178.2(13) . . . . ?
C351 C352 C353 C354 -0.6(17) . . . . ?
C351 C350 N318 Zn36 -178.6(9) . . . . ?
C351 C350 N318 C354 -1.8(19) . . . . ?
C351 C350 N318 Zn46 172.0(14) . . . . ?
C351 C350 N318 Zn56 158(3) . . . . ?
C329 N311 C330 C331 -2(3) . . . . ?
C329 C328 C327 C325 -178.3(14) . . . . ?
C329 C328 C327 C331 4(2) . . . . ?
C350 N318 C354 C353 3(2) . . . . ?
C319 N307 C323 C322 1.8(17) . . . . ?
C319 C320 C321 C324 -176.2(11) . . . . ?
C319 C320 C321 C322 2.4(18) . . . . ?
C308 N302 C306 N303 2.9(19) . . . . ?
C308 N302 C306 C303 -178.9(12) . . . . ?
C308 N304 C307 N303 1.1(18) . . . . ?
C308 N304 C307 C309 -178.8(10) . . . . ?
C308 C316 C315 C314 179.5(19) . . . . ?
C308 C316 C317 C318 177.5(15) . . . . ?
C365 N323 C366 C367 -8(3) . . . . ?
C345 C346 C347 N317 -2(3) . . . . ?
C345 C349 C348 N317 0(3) . . . . ?
C346 C345 C343 N315 9(2) . . . . ?
C346 C345 C343 N316 -169.9(13) . . . . ?
C346 C345 C349 C348 1(2) . . . . ?
C346 C347 N317 Zn34 179.4(13) . . . 1_445 ?
C346 C347 N317 C348 2(2) . . . . ?
C346 C347 N317 Zn44 -177.6(18) . . . 1_445 ?
N316 C344 C352 C351 168.9(10) . . . . ?
N316 C344 C352 C353 -12.3(15) . . . . ?
N316 C344 N314 C342 3.8(15) . . . . ?
C362 N320 C360 N321 2.5(17) . . . . ?
C362 N320 C360 C357 -177.2(10) . . . . ?
C362 N322 C361 N321 0.6(19) . . . . ?
C362 N322 C361 C363 -174.5(11) . . . . ?
C362 C370 C371 C372 180(3) 1_676 . . . ?
C306 N302 C308 N304 -6.1(19) . . . . ?
C306 N302 C308 C316 175.4(12) . . . . ?
C306 N303 C307 C309 176.1(11) . . . . ?
C306 N303 C307 N304 -3.8(19) . . . . ?
C306 C303 C304 C305 179.5(14) . . . . ?
C1A C6A C5A O1A -178.0(11) . . . . ?
C1A C6A C5A C4A 0.0 . . . . ?
C6A C1A C2A I1A -179.8(8) . . . . ?
C6A C1A C2A C3A 0.0 . . . . ?
C6A C5A C4A C3A 0.0 . . . . ?
C6A C5A C4A C7A 175.8(10) . . . . ?
C5A C4A C3A C2A 0.0 . . . . ?
C5A C4A C7A C12A -81.2(9) . . . . ?
C5A C4A C7A C8A 96.6(8) . . . . ?
C4A C3A C2A I1A 179.8(8) . . . . ?
C4A C3A C2A C1A 0.0 . . . . ?
C4A C7A C12A C11A 177.8(9) . . . . ?
C4A C7A C8A C13A 5(2) . . . . ?
C4A C7A C8A C9A -177.7(9) . . . . ?
C3A C4A C7A C12A 94.5(8) . . . . ?
C3A C4A C7A C8A -87.7(9) . . . . ?
C2A C1A C6A I2A 179.0(7) . . . . ?
C2A C1A C6A C5A 0.0 . . . . ?
C335 C334 C326 N308 167.4(12) . . . . ?
C335 C334 C326 N310 -10.9(18) . . . . ?
C335 C334 C333 C332 -2(2) . . . . ?
C347 N317 C348 C349 -1(3) . . . . ?
C343 N315 C342 N314 -0.2(17) . . . . ?
C343 N315 C342 C339 177.4(10) . . . . ?
C343 C345 C346 C347 177.1(15) . . . . ?
C343 C345 C349 C348 -176.2(15) . . . . ?
C358 C357 C360 N321 -155.1(11) . . . . ?
C358 C357 C360 N320 24.6(16) . . . . ?
C358 C357 C356 C355 5(2) . . . . ?
C307 N303 C306 N302 1.7(19) . . . . ?
C307 N303 C306 C303 -176.6(11) . . . . ?
C307 C309 C310 C311 -175.9(13) . . . . ?
C307 C309 C313 C312 173.5(13) . . . . ?
C307 N304 C308 N302 4.4(18) . . . . ?
C307 N304 C308 C316 -177.1(12) . . . . ?
C355 N319 C359 C358 1.2(18) . . . . ?
C321 C320 C319 N307 -0.6(19) . . . . ?
C349 C345 C346 C347 0(2) . . . . ?
C349 C345 C343 N315 -173.5(13) . . . . ?
C349 C345 C343 N316 7.2(18) . . . . ?
C301 N301 C305 C304 5(3) . . . . ?
C301 C302 C303 C306 -176.5(15) . . . . ?
C301 C302 C303 C304 5(2) . . . . ?
C356 C357 C360 N321 28.8(17) . . . . ?
C356 C357 C360 N320 -151.6(12) . . . . ?
C356 C357 C358 C359 -5.0(17) . . . . ?
C333 C334 C326 N308 -6.6(18) . . . . ?
C333 C334 C326 N310 175.1(11) . . . . ?
C333 C334 C335 C336 4(2) . . . . ?
C340 C339 C338 C337 0(2) . . . . ?
C340 C339 C342 N315 175.7(14) . . . . ?
C340 C339 C342 N314 -6.5(18) . . . . ?
C303 C302 C301 N301 -4(3) . . . . ?
C369 C370 C371 C372 -3(4) . . . . ?
C310 C309 C307 N303 19.3(18) . . . . ?
C310 C309 C307 N304 -160.8(12) . . . . ?
C310 C309 C313 C312 1(2) . . . . ?
C353 C352 C351 C350 2.1(16) . . . . ?
C372 N324 C368 C369 1(3) . . . . ?
C312 N305 C311 C310 -3(2) . . . . ?
C318 N306 C314 C315 3(3) . . . . ?
C325 N310 C326 N308 -0.7(16) . . . . ?
C325 N310 C326 C334 177.5(10) . . . . ?
C325 N309 C324 N308 -2.7(17) . . . . ?
C325 N309 C324 C321 178.8(10) . . . . ?
C325 C327 C331 C330 -179.7(15) . . . . ?
C328 C327 C331 C330 -2(2) . . . . ?
C313 C309 C307 N303 -152.8(13) . . . . ?
C313 C309 C307 N304 27.0(18) . . . . ?
C313 C309 C310 C311 -3(2) . . . . ?
C311 N305 C312 C313 0(2) . . . . ?
C7A C4A C3A C2A -175.6(10) . . . . ?
C7A C12A C11A C10A 0.0 . . . . ?
C12A C7A C8A C13A -178(2) . . . . ?
C12A C7A C8A C9A 0.0 . . . . ?
C12A C11A C10A C9A 0.0 . . . . ?
C11A C10A C9A C8A 0.0 . . . . ?
C10A C9A C8A C13A 178(2) . . . . ?
C10A C9A C8A C7A 0.0 . . . . ?
C8A C7A C12A C11A 0.0 . . . . ?
C361 N321 C360 N320 0.5(17) . . . . ?
C361 N321 C360 C357 -179.8(10) . . . . ?
C361 N322 C362 N320 2.9(18) . . . . ?
C361 N322 C362 C370 -178.7(11) . . . 1_434 ?
C361 C363 C364 C365 -179.4(19) . . . . ?
C361 C363 C367 C366 174.5(18) . . . . ?
C332 N312 C336 C335 -3.6(19) . . . . ?
C364 C363 C361 N321 -20(2) . . . . ?
C364 C363 C361 N322 155.3(16) . . . . ?
C364 C363 C367 C366 1(3) . . . . ?
C330 N311 C329 C328 4(2) . . . . ?
C316 C315 C314 N306 3(4) . . . . ?
C315 C316 C317 C318 5(3) . . . . ?
C338 C339 C340 C341 1(3) . . . . ?
C338 C339 C342 N315 -2.5(18) . . . . ?
C338 C339 C342 N314 175.3(12) . . . . ?
C317 C316 C315 C314 -7(3) . . . . ?
C366 N323 C365 C364 3(4) . . . . ?
C314 N306 C318 C317 -6(3) . . . . ?
C367 C363 C361 N321 166.4(17) . . . . ?
C367 C363 C361 N322 -18(2) . . . . ?
C367 C363 C364 C365 -6(3) . . . . ?
C7B C8B C9B C10B 0.0 . . . . ?
C7B C4B C3B C2B -174.6(15) . . . . ?
C8B C7B C12B C11B 0.0 . . . . ?
C8B C7B C4B C5B 103.9(14) . . . . ?
C8B C7B C4B C3B -81.7(14) . . . . ?
C8B C9B C10B C11B 0.0 . . . . ?
C9B C10B C11B C12B 0.0 . . . . ?
C10B C11B C12B C7B 0.0 . . . . ?
C12B C7B C8B C9B 0.0 . . . . ?
C12B C7B C8B C13B -170(3) . . . . ?
C12B C7B C4B C5B -70.7(15) . . . . ?
C12B C7B C4B C3B 103.6(12) . . . . ?
C2B C1B C6B I2B 179.1(11) . . . . ?
C2B C1B C6B C5B 0.0 . . . . ?
C1B C2B C3B C4B 0.0 . . . . ?
C1B C6B C5B C4B 0.0 . . . . ?
C1B C6B C5B O1B -176(2) . . . . ?
C6B C5B C4B C7B 174.2(16) . . . . ?
C6B C5B C4B C3B 0.0 . . . . ?
C5B C4B C3B C2B 0.0 . . . . ?
C4B C7B C8B C9B -174.6(15) . . . . ?
C4B C7B C8B C13B 16(3) . . . . ?
C4B C7B C12B C11B 174.8(14) . . . . ?
C3B C2B C1B C6B 0.0 . . . . ?
O1B C5B C4B C7B -10(2) . . . . ?
O1B C5B C4B C3B 176(2) . . . . ?
C342 N315 C343 C345 -174.2(11) . . . . ?
C342 N315 C343 N316 5.1(18) . . . . ?
C342 C339 C340 C341 -176.9(16) . . . . ?
C342 C339 C338 C337 178.1(13) . . . . ?
Zn46 N319 C359 C358 178.2(15) . . . . ?
Zn46 N319 C355 C356 -178.2(16) . . . . ?
Zn46 N318 C354 C353 -170.7(14) . . . . ?
Zn33 N307 C323 C322 -166.9(10) . . . . ?
Zn33 N307 C319 C320 167.8(11) . . . . ?
Zn33 N306 C318 C317 177.0(14) . . . . ?
Zn33 N306 C314 C315 -179.9(19) . . . . ?
Zn31 N324 C368 C369 -177.7(11) . . . . ?
Zn31 N324 C372 C371 177(3) . . . . ?
Zn31 N301 C305 C304 -166.8(13) . . . . ?
Zn31 N301 C301 C302 171.0(14) . . . . ?
Zn53 N307 C323 C322 -171(3) . . . . ?
Zn53 N307 C319 C320 173.8(18) . . . . ?
Zn53 N306 C318 C317 157(2) . . . . ?
Zn53 N306 C314 C315 -163(2) . . . . ?
Zn42 N323 C365 C364 -171(2) 1_444 . . . ?
Zn42 N323 C366 C367 167(2) 1_444 . . . ?
Zn42 N305 C312 C313 -179.8(16) . . . . ?
Zn42 N305 C311 C310 177.4(18) . . . . ?
Zn56 N319 C359 C358 -168(4) . . . . ?
Zn56 N319 C355 C356 173(3) . . . . ?
Zn56 N318 C354 C353 -156(3) . . . . ?
Zn44 N311 C329 C328 -173.7(19) . . . . ?
Zn44 N311 C330 C331 176(2) . . . . ?
Zn44 N317 C348 C349 178.5(18) 1_445 . . . ?
C13B C8B C9B C10B 171(2) . . . . ?
Zn35 N313 C341 C340 173.9(16) . . . . ?
Zn35 N313 C337 C338 -172.5(12) . . . . ?
Zn35 N312 C336 C335 172.3(11) . . . . ?
Zn35 N312 C332 C333 -169.7(12) . . . . ?
Zn55 N313 C341 C340 -168(2) . . . . ?
Zn55 N313 C337 C338 166(3) . . . . ?
Zn55 N312 C336 C335 172.8(15) . . . . ?
Zn55 N312 C332 C333 -168(2) . . . . ?

loop_
_twin_individual_id
_twin_individual_mass_fraction_refined
_oxdiff_twin_reflns_isolated
_oxdiff_twin_reflns_overlapped
_twin_individual_twin_lattice_type
_twin_individual_twin_matrix_11
_twin_individual_twin_matrix_12
_twin_individual_twin_matrix_13
_twin_individual_twin_matrix_21
_twin_individual_twin_matrix_22
_twin_individual_twin_matrix_23
_twin_individual_twin_matrix_31
_twin_individual_twin_matrix_32
_twin_individual_twin_matrix_33
1 0.5040(11) 60022 41852 ref 1.0000 0.0000 0.0000 0.0000 1.0000 0.0000 0.0000 0.0000 1.0000
2 0.4960(11) 60005 41852 nmt 0.9914 -0.0170 0.0275 -0.9956 -0.9914 -0.0136 -0.0005 -0.0006 -1.0001

loop_
_exptl_oxdiff_crystal_face_indexfrac_h
_exptl_oxdiff_crystal_face_indexfrac_k
_exptl_oxdiff_crystal_face_indexfrac_l
_exptl_oxdiff_crystal_face_x
_exptl_oxdiff_crystal_face_y
_exptl_oxdiff_crystal_face_z
-0.0167 -0.9910 -0.0012 -0.0176 -0.0911 0.0078
-0.9915 0.9947 0.0011 0.0191 0.0514 0.0997
0.9915 -0.9947 -0.0011 -0.0191 -0.0514 -0.0997
-0.0277 0.0134 1.0007 0.0507 -0.0014 -0.0035
0.0277 -0.0134 -1.0007 -0.0507 0.0014 0.0035
-1.9996 0.9984 0.0010 0.0207 0.0118 0.2072
1.9996 -0.9984 -0.0010 -0.0207 -0.0118 -0.2072
-0.0386 1.0177 2.0027 0.1190 0.0884 -0.0149
0.9805 0.0096 1.0008 0.0491 0.0383 -0.1110
0.0386 -1.0177 -2.0027 -0.1190 -0.0884 0.0149
0.0444 0.9776 -0.9995 -0.0330 0.0925 -0.0043
-0.9638 0.9813 -0.9997 -0.0315 0.0528 0.1032
-0.0720 -0.9642 2.0003 0.0837 -0.0938 0.0008
1.0082 -0.0037 0.0001 -0.0015 0.0397 -0.1075
